data_7008095
loop_
_publ_author_name
'Crous, Renier'
'Datt, Michael'
'Foster, Douglas'
'Bennie, Linette'
'Steenkamp, Casper'
'Huyser, Johan'
'Kirsten, Leo'
'Steyl, Gideon'
'Roodt, Andreas'

_publ_section_title
;
 Rhodium hydride formation in the presence of a bulky monophosphite
 ligand: a spectroscopic and solid-state investigation.
;
_journal_issue 6
_journal_name_full 'Dalton transactions (Cambridge, England : 2003)'
_journal_page_first 1108
_journal_page_last 1116
_journal_paper_doi 10.1039/b416917d
_journal_year 2005
_chemical_formula_sum 'C95 H134 Br3 O10 P2 Rh'
_chemical_formula_weight 1840.60
_chemical_name_systematic
;
?
;
_space_group_IT_number 2
_symmetry_cell_setting triclinic
_symmetry_space_group_name_Hall '-P 1'
_symmetry_space_group_name_H-M 'P -1'
_atom_sites_solution_hydrogens geom
_atom_sites_solution_primary direct
_atom_sites_solution_secondary difmap
_audit_creation_method SHELXL-97
_cell_angle_alpha 102.514(5)
_cell_angle_beta 94.303(5)
_cell_angle_gamma 104.057(5)
_cell_formula_units_Z 2
_cell_length_a 12.996(5)
_cell_length_b 14.078(5)
_cell_length_c 28.243(5)
_cell_measurement_temperature 293(2)
_cell_volume 4849(3)
_computing_structure_refinement 'SHELXL-97 (Sheldrick, 1997)'
_computing_structure_solution 'SHELXS-97 (Sheldrick, 1990)'
_diffrn_ambient_temperature 293(2)
_diffrn_detector_area_resol_mean '512 x 512'
_diffrn_measured_fraction_theta_full 0.990
_diffrn_measured_fraction_theta_max 0.990
_diffrn_measurement_device_type 'CCD area detector'
_diffrn_measurement_method '\w scans'
_diffrn_radiation_monochromator graphite
_diffrn_radiation_source 'fine-focus sealed tube'
_diffrn_radiation_type MoK\a
_diffrn_radiation_wavelength 0.71069
_diffrn_reflns_av_R_equivalents 0.0800
_diffrn_reflns_av_sigmaI/netI 0.1816
_diffrn_reflns_limit_h_max 12
_diffrn_reflns_limit_h_min -15
_diffrn_reflns_limit_k_max 17
_diffrn_reflns_limit_k_min -16
_diffrn_reflns_limit_l_max 34
_diffrn_reflns_limit_l_min -33
_diffrn_reflns_number 28706
_diffrn_reflns_theta_full 25.68
_diffrn_reflns_theta_max 25.68
_diffrn_reflns_theta_min 4.10
_diffrn_standards_decay_% 0
_diffrn_standards_interval_count 'First 80 frames repeated after collection'
_diffrn_standards_interval_time 0
_diffrn_standards_number 0
_exptl_absorpt_coefficient_mu 1.498
_exptl_absorpt_correction_T_max 0.874
_exptl_absorpt_correction_T_min 0.778
_exptl_absorpt_correction_type empirical
_exptl_absorpt_process_details 'SADABS (Sheldrick,1996)'
_exptl_crystal_colour Yellow
_exptl_crystal_density_diffrn 1.261
_exptl_crystal_density_method 'not measured'
_exptl_crystal_description Cuboid
_exptl_crystal_F_000 1928
_exptl_crystal_size_max 0.24
_exptl_crystal_size_mid 0.14
_exptl_crystal_size_min 0.09
_refine_diff_density_max 0.505
_refine_diff_density_min -0.342
_refine_diff_density_rms 0.074
_refine_ls_extinction_coef 0.00003(12)
_refine_ls_extinction_expression Fc^*^=kFc[1+0.001xFc^2^\l^3^/sin(2\q)]^-1/4^
_refine_ls_extinction_method SHELXL
_refine_ls_goodness_of_fit_ref 0.915
_refine_ls_hydrogen_treatment mixed
_refine_ls_matrix_type full
_refine_ls_number_parameters 1140
_refine_ls_number_reflns 18235
_refine_ls_number_restraints 144
_refine_ls_restrained_S_all 0.921
_refine_ls_R_factor_all 0.1796
_refine_ls_R_factor_gt 0.0645
_refine_ls_shift/su_max 0.001
_refine_ls_shift/su_mean 0.000
_refine_ls_structure_factor_coef Fsqd
_refine_ls_weighting_details 'w=1/[\s^2^(Fo^2^)+(0.0484P)^2^+0.0000P] where P=(Fo^2^+2Fc^2^)/3'
_refine_ls_weighting_scheme calc
_refine_ls_wR_factor_gt 0.1155
_refine_ls_wR_factor_ref 0.1506
_reflns_number_gt 8034
_reflns_number_total 18235
_reflns_threshold_expression >2sigma(I)
_cod_data_source_file b416917d.txt
_cod_data_source_block Compound_4
_cod_depositor_comments
;
The following automatic conversions were performed:
'_symmetry_cell_setting' value 'Triclinic' changed to 'triclinic'
according to '/home/saulius/struct/CIF-dictionaries/cif_core.dic'
dictionary named 'cif_core.dic' version 2.4.1 from
2010-06-29.

'_exptl_absorpt_correction_type' value 'Empirical' changed to
'empirical' according to
'/home/saulius/struct/CIF-dictionaries/cif_core.dic' dictionary named
'cif_core.dic' version 2.4.1 from 2010-06-29.

Automatic conversion script
Id: cif_fix_enum 1527 2010-12-29 10:47:43Z saulius 

The following automatic conversions were performed:

'_refine_ls_weighting_scheme' value 'calc
w=1/[\s^2^(Fo^2^)+(0.0484P)^2^+0.0000P] where P=(Fo^2^+2Fc^2^)/3' was
changed to 'calc'. New tag '_refine_ls_weighting_details' was
created. The value of the new tag was set to
'w=1/[\s^2^(Fo^2^)+(0.0484P)^2^+0.0000P] where P=(Fo^2^+2Fc^2^)/3'.

Automatic conversion script
Id: cif_fix_values 3143 2015-03-26 13:38:13Z robertas 
;
_cod_original_sg_symbol_Hall '-p 1'
_cod_database_code 7008095

loop_
_symmetry_equiv_pos_as_xyz
'x, y, z'
'-x, -y, -z'

loop_
_atom_site_label
_atom_site_type_symbol
_atom_site_fract_x
_atom_site_fract_y
_atom_site_fract_z
_atom_site_U_iso_or_equiv
_atom_site_adp_type
_atom_site_occupancy
_atom_site_calc_flag
_atom_site_refinement_flags
_atom_site_disorder_assembly
_atom_site_disorder_group
Rh Rh 0.48199(4) 0.78406(4) 0.059839(18) 0.04216(17) Uani 1 d . . .
Br3 Br 0.61575(6) 0.95496(6) -0.06681(3) 0.0655(2) Uani 1 d . . .
Br5 Br 0.88987(7) 1.28501(6) 0.05719(3) 0.0946(3) Uani 1 d . . .
Br7 Br 0.72994(6) 1.06363(6) 0.18228(3) 0.0767(3) Uani 1 d . . .
P1 P 0.41991(12) 0.72016(11) 0.11862(6) 0.0364(4) Uani 1 d . . .
P2 P -0.05562(14) 0.57740(14) 0.44534(7) 0.0519(5) Uani 1 d . . .
O1 O 0.3392(3) 0.6096(3) 0.10130(13) 0.0404(10) Uani 1 d . . .
O2 O 0.4997(3) 0.7148(3) 0.16353(13) 0.0452(11) Uani 1 d . . .
O3 O 0.3595(3) 0.7869(3) 0.15413(12) 0.0374(10) Uani 1 d . . .
O4 O 0.0200(3) 0.5962(3) 0.40277(15) 0.0580(12) Uani 1 d . . .
O5 O -0.1687(3) 0.5250(3) 0.40893(15) 0.0571(12) Uani 1 d . . .
O6 O -0.0713(3) 0.6915(3) 0.45825(15) 0.0580(12) Uani 1 d . . .
O11 O 0.5900(3) 0.9048(3) 0.10553(14) 0.0513(11) Uani 1 d . . .
O12 O 0.5487(3) 0.8640(3) 0.01142(14) 0.0534(12) Uani 1 d . . .
O81 O 0.5507(7) 0.7570(6) 0.8344(3) 0.159(3) Uani 1 d . . .
O01 O 0.3339(4) 0.6211(4) -0.01577(19) 0.097(2) Uani 1 d . . .
C01 C 0.3901(5) 0.6831(6) 0.0144(3) 0.0567(19) Uani 1 d . . .
C1 C 0.6426(4) 0.9721(5) 0.0849(2) 0.0426(16) Uani 1 d . . .
C2 C 0.6172(5) 0.9479(5) 0.0312(2) 0.0438(16) Uani 1 d . . .
C3 C 0.6631(5) 1.0092(5) 0.0004(2) 0.0475(17) Uani 1 d . . .
C4 C 0.7367(5) 1.1023(5) 0.0119(3) 0.0556(19) Uani 1 d . . .
H4 H 0.7535 1.1298 -0.0146 0.067 Uiso 1 calc R . .
C5 C 0.7888(5) 1.1605(5) 0.0568(3) 0.0558(19) Uani 1 d . . .
C6 C 0.7798(5) 1.1429(5) 0.1023(3) 0.0513(17) Uani 1 d . . .
H6 H 0.8220 1.1930 0.1282 0.062 Uiso 1 calc R . .
C7 C 0.7157(5) 1.0595(5) 0.1149(2) 0.0472(17) Uani 1 d . . .
C11 C 0.2910(4) 0.5452(4) 0.1305(2) 0.0365(15) Uani 1 d . . .
C12 C 0.2612(4) 0.4411(4) 0.1104(2) 0.0354(14) Uani 1 d . . .
C121 C 0.2741(5) 0.3933(4) 0.0582(2) 0.0459(16) Uani 1 d . . .
C122 C 0.2475(6) 0.2768(5) 0.0484(3) 0.084(2) Uani 1 d . . .
H121 H 0.2520 0.2488 0.0147 0.126 Uiso 1 calc R . .
H122 H 0.1763 0.2511 0.0554 0.126 Uiso 1 calc R . .
H123 H 0.2977 0.2584 0.0690 0.126 Uiso 1 calc R . .
C123 C 0.1961(5) 0.4193(6) 0.0228(2) 0.075(2) Uani 1 d . . .
H125 H 0.2059 0.3921 -0.0103 0.113 Uiso 1 calc R . .
H126 H 0.2096 0.4913 0.0287 0.113 Uiso 1 calc R . .
H124 H 0.1239 0.3907 0.0277 0.113 Uiso 1 calc R . .
C124 C 0.3897(5) 0.4282(5) 0.0463(2) 0.064(2) Uani 1 d . . .
H127 H 0.3954 0.3898 0.0145 0.096 Uiso 1 calc R . .
H129 H 0.4390 0.4178 0.0704 0.096 Uiso 1 calc R . .
H128 H 0.4061 0.4986 0.0465 0.096 Uiso 1 calc R . .
C13 C 0.2113(4) 0.3837(4) 0.1407(2) 0.0416(15) Uani 1 d . . .
H13 H 0.1894 0.3140 0.1283 0.050 Uiso 1 calc R . .
C14 C 0.1914(4) 0.4206(4) 0.1873(2) 0.0361(14) Uani 1 d . . .
C141 C 0.1387(5) 0.3490(4) 0.2180(2) 0.0413(16) Uani 1 d . . .
C142 C 0.1288(5) 0.4059(5) 0.2694(2) 0.063(2) Uani 1 d . . .
H143 H 0.0930 0.3588 0.2868 0.095 Uiso 1 calc R . .
H142 H 0.0884 0.4538 0.2670 0.095 Uiso 1 calc R . .
H141 H 0.1989 0.4408 0.2867 0.095 Uiso 1 calc R . .
C143 C 0.0254(5) 0.2893(5) 0.1913(2) 0.063(2) Uani 1 d . . .
H146 H 0.0308 0.2546 0.1587 0.094 Uiso 1 calc R . .
H144 H -0.0179 0.3352 0.1898 0.094 Uiso 1 calc R . .
H145 H -0.0068 0.2411 0.2089 0.094 Uiso 1 calc R . .
C144 C 0.2061(5) 0.2753(5) 0.2226(2) 0.065(2) Uani 1 d . . .
H149 H 0.2114 0.2377 0.1906 0.097 Uiso 1 calc R . .
H147 H 0.1728 0.2296 0.2412 0.097 Uiso 1 calc R . .
H148 H 0.2765 0.3123 0.2390 0.097 Uiso 1 calc R . .
C15 C 0.2214(5) 0.5250(5) 0.2057(2) 0.0453(16) Uani 1 d . . .
H15 H 0.2090 0.5531 0.2370 0.054 Uiso 1 calc R . .
C16 C 0.2699(5) 0.5868(5) 0.1770(2) 0.0522(18) Uani 1 d . . .
H16 H 0.2885 0.6565 0.1889 0.063 Uiso 1 calc R . .
C21 C 0.5971(4) 0.6876(4) 0.1632(2) 0.0371(15) Uani 1 d . . .
C22 C 0.6578(5) 0.7029(4) 0.2082(2) 0.0444(16) Uani 1 d . . .
C221 C 0.6249(6) 0.7478(5) 0.2579(2) 0.0590(19) Uani 1 d . . .
C222 C 0.6150(6) 0.8558(6) 0.2585(3) 0.087(3) Uani 1 d . . .
H221 H 0.5931 0.8840 0.2890 0.130 Uiso 1 calc R . .
H222 H 0.5627 0.8526 0.2319 0.130 Uiso 1 calc R . .
H223 H 0.6830 0.8975 0.2551 0.130 Uiso 1 calc R . .
C223 C 0.5176(6) 0.6819(6) 0.2649(3) 0.086(3) Uani 1 d . . .
H225 H 0.5013 0.7066 0.2971 0.129 Uiso 1 calc R . .
H226 H 0.5218 0.6135 0.2610 0.129 Uiso 1 calc R . .
H224 H 0.4623 0.6841 0.2409 0.129 Uiso 1 calc R . .
C224 C 0.7075(6) 0.7544(6) 0.3013(2) 0.085(3) Uani 1 d . . .
H227 H 0.6834 0.7811 0.3314 0.128 Uiso 1 calc R . .
H229 H 0.7752 0.7979 0.2987 0.128 Uiso 1 calc R . .
H228 H 0.7156 0.6882 0.3009 0.128 Uiso 1 calc R . .
C23 C 0.7537(5) 0.6754(5) 0.2059(2) 0.0475(17) Uani 1 d . . .
H23 H 0.7956 0.6837 0.2355 0.057 Uiso 1 calc R . .
C24 C 0.7919(5) 0.6369(5) 0.1637(2) 0.0483(17) Uani 1 d . . .
C241 C 0.8992(5) 0.6106(5) 0.1657(3) 0.060(2) Uani 1 d . . .
C242 C 0.8953(6) 0.5300(7) 0.1943(3) 0.114(4) Uani 1 d . . .
H24A H 0.8438 0.4687 0.1768 0.148 Uiso 1 calc R . .
H24B H 0.8750 0.5526 0.2259 0.148 Uiso 1 calc R . .
H24C H 0.9646 0.5178 0.1983 0.148 Uiso 1 calc R . .
C243 C 0.9899(5) 0.7046(6) 0.1930(3) 0.087(3) Uani 1 d . . .
H24D H 0.9790 0.7237 0.2266 0.113 Uiso 1 calc R . .
H24E H 0.9892 0.7594 0.1779 0.113 Uiso 1 calc R . .
H24F H 1.0577 0.6891 0.1914 0.113 Uiso 1 calc R . .
C244 C 0.9303(6) 0.5742(6) 0.1156(3) 0.093(3) Uani 1 d . . .
H24G H 1.0024 0.5683 0.1192 0.120 Uiso 1 calc R . .
H24H H 0.9256 0.6217 0.0963 0.120 Uiso 1 calc R . .
H24I H 0.8826 0.5096 0.0997 0.120 Uiso 1 calc R . .
C25 C 0.7258(5) 0.6200(5) 0.1202(2) 0.0522(18) Uani 1 d . . .
H25 H 0.7459 0.5907 0.0908 0.063 Uiso 1 calc R . .
C26 C 0.6301(5) 0.6463(5) 0.1203(2) 0.0479(17) Uani 1 d . . .
H26 H 0.5872 0.6358 0.0908 0.057 Uiso 1 calc R . .
C31 C 0.2757(4) 0.8256(4) 0.1396(2) 0.0347(14) Uani 1 d . . .
C32 C 0.2660(5) 0.9148(4) 0.1689(2) 0.0371(15) Uani 1 d . . .
C321 C 0.3412(5) 0.9723(5) 0.2160(2) 0.0486(17) Uani 1 d . . .
C322 C 0.4565(5) 1.0058(5) 0.2049(2) 0.063(2) Uani 1 d . . .
H323 H 0.5037 1.0374 0.2350 0.095 Uiso 1 calc R . .
H321 H 0.4605 1.0531 0.1847 0.095 Uiso 1 calc R . .
H322 H 0.4774 0.9481 0.1880 0.095 Uiso 1 calc R . .
C323 C 0.3122(6) 1.0694(5) 0.2412(3) 0.081(2) Uani 1 d . . .
H328 H 0.2432 1.0518 0.2519 0.121 Uiso 1 calc R . .
H329 H 0.3103 1.1109 0.2185 0.121 Uiso 1 calc R . .
H327 H 0.3650 1.1059 0.2689 0.121 Uiso 1 calc R . .
C324 C 0.3337(5) 0.9045(5) 0.2527(2) 0.067(2) Uani 1 d . . .
H326 H 0.2621 0.8886 0.2608 0.101 Uiso 1 calc R . .
H325 H 0.3828 0.9396 0.2818 0.101 Uiso 1 calc R . .
H324 H 0.3514 0.8433 0.2381 0.101 Uiso 1 calc R . .
C33 C 0.1816(5) 0.9497(5) 0.1532(2) 0.0474(17) Uani 1 d . . .
H33 H 0.1742 1.0104 0.1716 0.057 Uiso 1 calc R . .
C34 C 0.1066(5) 0.8999(5) 0.1115(2) 0.0493(18) Uani 1 d . . .
C341 C 0.0151(6) 0.9451(6) 0.0969(3) 0.077(2) Uani 1 d . . .
C342 C -0.0642(10) 0.8771(10) 0.0551(6) 0.102(5) Uani 0.689(10) d PU . .
C345 C 0.008(2) 0.929(2) 0.0349(10) 0.092(10) Uani 0.311(10) d PU . .
C346 C 0.022(2) 1.046(2) 0.1180(12) 0.083(9) Uani 0.311(10) d PU . .
C343 C 0.0696(10) 1.0498(9) 0.0840(5) 0.089(4) Uani 0.689(10) d PU . .
C344 C -0.0401(10) 0.9770(11) 0.1449(5) 0.101(5) Uani 0.689(10) d PU . .
C347 C -0.0966(17) 0.8640(18) 0.1005(10) 0.066(8) Uani 0.311(10) d PU . .
C35 C 0.1186(5) 0.8095(5) 0.0847(2) 0.0485(17) Uani 1 d . . .
H35 H 0.0698 0.7732 0.0571 0.058 Uiso 1 calc R . .
C36 C 0.2032(5) 0.7724(4) 0.0987(2) 0.0425(16) Uani 1 d . . .
H36 H 0.2108 0.7117 0.0804 0.051 Uiso 1 calc R . .
C41 C 0.1121(5) 0.5621(5) 0.4006(2) 0.0458(16) Uani 1 d . . .
C42 C 0.2037(5) 0.6225(5) 0.3892(2) 0.0487(17) Uani 1 d . . .
C421 C 0.2056(6) 0.7238(5) 0.3756(3) 0.064(2) Uani 1 d . . .
C422 C 0.1211(7) 0.7051(6) 0.3310(3) 0.096(3) Uani 1 d . . .
H421 H 0.0512 0.6793 0.3393 0.143 Uiso 1 calc R . .
H422 H 0.1350 0.6570 0.3042 0.143 Uiso 1 calc R . .
H423 H 0.1246 0.7674 0.3218 0.143 Uiso 1 calc R . .
C423 C 0.3155(7) 0.7720(6) 0.3637(4) 0.119(4) Uani 1 d . . .
H424 H 0.3344 0.7256 0.3377 0.179 Uiso 1 calc R . .
H426 H 0.3675 0.7880 0.3922 0.179 Uiso 1 calc R . .
H425 H 0.3140 0.8326 0.3536 0.179 Uiso 1 calc R . .
C424 C 0.1819(6) 0.7962(5) 0.4198(3) 0.084(2) Uani 1 d . . .
H429 H 0.1098 0.7707 0.4258 0.127 Uiso 1 calc R . .
H427 H 0.1904 0.8615 0.4132 0.127 Uiso 1 calc R . .
H428 H 0.2307 0.8015 0.4481 0.127 Uiso 1 calc R . .
C43 C 0.2929(5) 0.5831(5) 0.3885(2) 0.0561(18) Uani 1 d . . .
H43 H 0.3556 0.6212 0.3807 0.067 Uiso 1 calc R . .
C44 C 0.2935(5) 0.4907(5) 0.3985(2) 0.0500(17) Uani 1 d . . .
C441 C 0.3957(5) 0.4520(6) 0.3978(3) 0.072(2) Uani 1 d . . .
C442 C 0.428(2) 0.449(3) 0.4516(11) 0.085(9) Uani 0.311(10) d PU . .
C445 C 0.3932(11) 0.3782(12) 0.4350(6) 0.099(5) Uani 0.689(10) d PU . .
C443 C 0.371(3) 0.348(2) 0.3628(13) 0.085(11) Uani 0.311(10) d PU . .
C446 C 0.3962(11) 0.3893(12) 0.3449(5) 0.090(5) Uani 0.689(10) d PU . .
C447 C 0.4992(10) 0.5400(11) 0.4165(6) 0.097(5) Uani 0.689(10) d PU . .
C444 C 0.495(3) 0.537(3) 0.3856(12) 0.090(11) Uani 0.311(10) d PU . .
C45 C 0.1991(5) 0.4329(5) 0.4082(2) 0.0512(17) Uani 1 d . . .
H45 H 0.1962 0.3701 0.4143 0.061 Uiso 1 calc R . .
C46 C 0.1095(5) 0.4680(5) 0.4088(2) 0.0512(17) Uani 1 d . . .
H46 H 0.0459 0.4279 0.4147 0.061 Uiso 1 calc R . .
C51 C -0.2322(5) 0.4305(5) 0.4113(2) 0.0486(17) Uani 1 d . . .
C52 C -0.2778(5) 0.3579(5) 0.3684(2) 0.0452(16) Uani 1 d . . .
C521 C -0.2598(5) 0.3751(5) 0.3175(2) 0.0539(18) Uani 1 d . . .
C522 C -0.2887(6) 0.4706(6) 0.3103(3) 0.080(2) Uani 1 d . . .
H522 H -0.2419 0.5285 0.3331 0.120 Uiso 1 calc R . .
H521 H -0.3615 0.4664 0.3158 0.120 Uiso 1 calc R . .
H523 H -0.2807 0.4767 0.2775 0.120 Uiso 1 calc R . .
C523 C -0.1411(5) 0.3858(6) 0.3112(2) 0.081(2) Uani 1 d . . .
H524 H -0.0977 0.4465 0.3334 0.122 Uiso 1 calc R . .
H525 H -0.1311 0.3891 0.2782 0.122 Uiso 1 calc R . .
H526 H -0.1205 0.3287 0.3180 0.122 Uiso 1 calc R . .
C524 C -0.3271(6) 0.2859(6) 0.2775(2) 0.096(3) Uani 1 d . . .
H528 H -0.3107 0.2251 0.2817 0.144 Uiso 1 calc R . .
H527 H -0.3114 0.2962 0.2461 0.144 Uiso 1 calc R . .
H529 H -0.4017 0.2802 0.2796 0.144 Uiso 1 calc R . .
C53 C -0.3388(5) 0.2672(5) 0.3742(2) 0.0563(18) Uani 1 d . . .
H53 H -0.3683 0.2165 0.3460 0.068 Uiso 1 calc R . .
C54 C -0.3598(5) 0.2454(5) 0.4189(3) 0.0564(19) Uani 1 d . . .
C541 C -0.4284(6) 0.1398(6) 0.4209(3) 0.084(3) Uani 1 d . . .
C542 C -0.518(2) 0.105(2) 0.3771(11) 0.061(9) Uani 0.311(10) d PU . .
C545 C -0.5493(12) 0.1188(12) 0.3946(6) 0.083(5) Uani 0.689(10) d PU . .
C543 C -0.345(2) 0.079(2) 0.4249(10) 0.066(8) Uani 0.311(10) d PU . .
C546 C -0.3772(13) 0.0529(11) 0.3918(7) 0.112(5) Uani 0.689(10) d PU . .
C544 C -0.472(2) 0.164(2) 0.4795(11) 0.066(9) Uani 0.311(10) d PU . .
C547 C -0.4421(14) 0.1237(13) 0.4721(7) 0.107(6) Uani 0.689(10) d PU . .
C55 C -0.3147(5) 0.3215(6) 0.4602(3) 0.068(2) Uani 1 d . . .
H55 H -0.3265 0.3107 0.4909 0.081 Uiso 1 calc R . .
C56 C -0.2526(5) 0.4129(6) 0.4565(2) 0.0602(19) Uani 1 d . . .
H56 H -0.2238 0.4636 0.4847 0.072 Uiso 1 calc R . .
C61 C -0.0499(5) 0.7515(5) 0.5063(2) 0.0476(17) Uani 1 d . . .
C62 C -0.1086(5) 0.8208(5) 0.5185(2) 0.0442(16) Uani 1 d . . .
C621 C -0.1890(5) 0.8403(5) 0.4813(2) 0.0534(18) Uani 1 d . . .
C622 C -0.1314(6) 0.8730(6) 0.4399(3) 0.084(2) Uani 1 d . . .
H621 H -0.1808 0.8880 0.4174 0.125 Uiso 1 calc R . .
H622 H -0.1042 0.8194 0.4230 0.125 Uiso 1 calc R . .
H623 H -0.0732 0.9321 0.4533 0.125 Uiso 1 calc R . .
C623 C -0.2813(5) 0.7462(6) 0.4602(3) 0.083(3) Uani 1 d . . .
H625 H -0.3203 0.7285 0.4860 0.124 Uiso 1 calc R . .
H624 H -0.2535 0.6914 0.4453 0.124 Uiso 1 calc R . .
H626 H -0.3283 0.7596 0.4361 0.124 Uiso 1 calc R . .
C624 C -0.2354(7) 0.9265(6) 0.5045(3) 0.106(3) Uani 1 d . . .
H628 H -0.2674 0.9119 0.5326 0.159 Uiso 1 calc R . .
H627 H -0.2888 0.9336 0.4811 0.159 Uiso 1 calc R . .
H629 H -0.1792 0.9882 0.5144 0.159 Uiso 1 calc R . .
C63 C -0.0873(5) 0.8742(5) 0.5668(3) 0.0519(17) Uani 1 d . . .
H63 H -0.1258 0.9213 0.5764 0.062 Uiso 1 calc R . .
C64 C -0.0138(5) 0.8644(5) 0.6027(2) 0.0519(18) Uani 1 d . . .
C641 C -0.0006(6) 0.9234(6) 0.6570(3) 0.073(2) Uani 1 d . . .
C642 C 0.1249(11) 0.9597(12) 0.6792(5) 0.107(5) Uani 0.689(10) d PU . .
C645 C 0.027(2) 1.033(2) 0.6629(10) 0.070(9) Uani 0.311(10) d PU . .
C643 C -0.0528(13) 0.8509(10) 0.6864(5) 0.093(5) Uani 0.689(10) d PU . .
C644 C -0.0430(13) 1.0228(11) 0.6626(5) 0.097(5) Uani 0.689(10) d PU . .
C646 C 0.089(3) 0.891(3) 0.6892(11) 0.097(10) Uani 0.311(10) d PU . .
C647 C -0.117(2) 0.869(2) 0.6754(10) 0.073(9) Uani 0.311(10) d PU . .
C65 C 0.0462(5) 0.7974(5) 0.5861(3) 0.062(2) Uani 1 d . . .
H65 H 0.0997 0.7903 0.6078 0.074 Uiso 1 calc R . .
C66 C 0.0286(5) 0.7422(5) 0.5392(3) 0.0589(19) Uani 1 d . . .
H66 H 0.0697 0.6978 0.5291 0.071 Uiso 1 calc R . .
C81 C 0.4885(8) 0.6840(8) 0.8397(3) 0.088(3) Uani 1 d . . .
C811 C 0.4885(7) 0.5818(7) 0.8149(3) 0.113(3) Uani 1 d . . .
H815 H 0.5287 0.5841 0.7878 0.169 Uiso 1 calc R . .
H814 H 0.4162 0.5423 0.8031 0.169 Uiso 1 calc R . .
H816 H 0.5206 0.5517 0.8374 0.169 Uiso 1 calc R . .
C812 C 0.4124(8) 0.6969(8) 0.8742(4) 0.138(4) Uani 1 d . . .
H812 H 0.4476 0.7484 0.9029 0.207 Uiso 1 calc R . .
H813 H 0.3849 0.6344 0.8831 0.207 Uiso 1 calc R . .
H811 H 0.3544 0.7163 0.8592 0.207 Uiso 1 calc R . .

loop_
_atom_site_aniso_label
_atom_site_aniso_U_11
_atom_site_aniso_U_22
_atom_site_aniso_U_33
_atom_site_aniso_U_23
_atom_site_aniso_U_13
_atom_site_aniso_U_12
Rh 0.0445(3) 0.0395(3) 0.0423(3) 0.0152(3) 0.0091(2) 0.0053(2)
Br3 0.0776(5) 0.0684(5) 0.0470(5) 0.0224(4) 0.0104(4) 0.0049(4)
Br5 0.1059(7) 0.0602(6) 0.0952(7) 0.0264(5) 0.0092(5) -0.0251(5)
Br7 0.0741(5) 0.0884(6) 0.0473(5) 0.0083(4) 0.0072(4) -0.0088(4)
P1 0.0387(10) 0.0312(9) 0.0402(10) 0.0106(8) 0.0076(7) 0.0084(7)
P2 0.0551(12) 0.0493(12) 0.0523(12) 0.0084(10) 0.0069(9) 0.0197(9)
O1 0.052(3) 0.028(2) 0.037(2) 0.008(2) 0.0136(19) 0.0010(19)
O2 0.036(2) 0.060(3) 0.044(3) 0.016(2) 0.0049(19) 0.019(2)
O3 0.045(2) 0.033(2) 0.035(2) 0.0056(19) 0.0047(18) 0.0133(19)
O4 0.056(3) 0.061(3) 0.070(3) 0.022(3) 0.020(2) 0.030(2)
O5 0.057(3) 0.056(3) 0.056(3) 0.013(2) 0.003(2) 0.013(2)
O6 0.073(3) 0.053(3) 0.052(3) 0.005(3) 0.005(2) 0.033(2)
O11 0.056(3) 0.047(3) 0.040(3) 0.012(2) 0.006(2) -0.006(2)
O12 0.059(3) 0.047(3) 0.042(3) 0.011(2) 0.006(2) -0.009(2)
O81 0.215(8) 0.090(6) 0.158(7) 0.031(5) 0.068(6) 0.000(5)
O01 0.109(4) 0.091(5) 0.058(4) 0.023(3) -0.017(3) -0.029(3)
C01 0.059(5) 0.063(5) 0.045(5) 0.026(4) 0.004(4) 0.002(4)
C1 0.039(4) 0.040(4) 0.054(5) 0.018(4) 0.014(3) 0.011(3)
C2 0.046(4) 0.043(4) 0.044(4) 0.013(4) 0.012(3) 0.009(3)
C3 0.040(4) 0.053(5) 0.047(4) 0.017(4) 0.002(3) 0.005(3)
C4 0.050(4) 0.066(5) 0.053(5) 0.027(4) 0.013(4) 0.007(4)
C5 0.049(4) 0.051(5) 0.064(5) 0.024(4) 0.011(4) -0.003(3)
C6 0.042(4) 0.040(4) 0.066(5) 0.004(4) 0.006(3) 0.007(3)
C7 0.038(4) 0.050(4) 0.055(4) 0.016(4) 0.008(3) 0.010(3)
C11 0.038(4) 0.030(4) 0.041(4) 0.014(3) 0.009(3) 0.003(3)
C12 0.047(4) 0.022(3) 0.033(4) 0.004(3) 0.001(3) 0.003(3)
C121 0.058(4) 0.036(4) 0.039(4) 0.006(3) 0.007(3) 0.007(3)
C122 0.141(7) 0.037(5) 0.059(5) -0.001(4) 0.030(5) 0.003(4)
C123 0.084(6) 0.088(6) 0.041(5) 0.021(4) 0.000(4) -0.001(4)
C124 0.064(5) 0.067(5) 0.063(5) 0.009(4) 0.029(4) 0.022(4)
C13 0.054(4) 0.027(4) 0.041(4) 0.007(3) 0.002(3) 0.008(3)
C14 0.035(4) 0.037(4) 0.036(4) 0.011(3) 0.003(3) 0.009(3)
C141 0.050(4) 0.034(4) 0.043(4) 0.018(3) 0.011(3) 0.009(3)
C142 0.084(5) 0.057(5) 0.061(5) 0.031(4) 0.033(4) 0.020(4)
C143 0.056(4) 0.055(5) 0.074(5) 0.027(4) 0.009(4) -0.002(4)
C144 0.073(5) 0.071(5) 0.074(5) 0.046(4) 0.026(4) 0.035(4)
C15 0.064(4) 0.040(4) 0.031(4) 0.007(3) 0.020(3) 0.010(3)
C16 0.070(5) 0.030(4) 0.052(5) 0.004(3) 0.026(4) 0.003(3)
C21 0.032(4) 0.041(4) 0.039(4) 0.010(3) 0.006(3) 0.011(3)
C22 0.044(4) 0.038(4) 0.052(5) 0.016(3) 0.001(3) 0.011(3)
C221 0.074(5) 0.064(5) 0.042(4) 0.010(4) -0.002(4) 0.030(4)
C222 0.120(7) 0.078(6) 0.064(6) -0.009(5) -0.006(5) 0.058(5)
C223 0.083(6) 0.117(7) 0.061(5) 0.023(5) 0.030(4) 0.025(5)
C224 0.107(6) 0.110(7) 0.043(5) 0.007(5) -0.009(4) 0.052(5)
C23 0.046(4) 0.054(4) 0.045(4) 0.019(4) 0.001(3) 0.012(3)
C24 0.042(4) 0.055(5) 0.052(5) 0.024(4) 0.005(4) 0.012(3)
C241 0.045(4) 0.069(5) 0.076(6) 0.030(5) 0.015(4) 0.022(4)
C242 0.090(6) 0.140(9) 0.180(10) 0.113(8) 0.060(6) 0.079(6)
C243 0.051(5) 0.113(7) 0.105(7) 0.039(6) 0.014(4) 0.022(5)
C244 0.057(5) 0.109(7) 0.132(8) 0.039(6) 0.033(5) 0.046(5)
C25 0.047(4) 0.063(5) 0.054(5) 0.012(4) 0.016(4) 0.027(4)
C26 0.046(4) 0.057(5) 0.038(4) 0.008(3) 0.000(3) 0.016(3)
C31 0.031(3) 0.033(4) 0.045(4) 0.018(3) 0.007(3) 0.010(3)
C32 0.044(4) 0.037(4) 0.037(4) 0.015(3) 0.008(3) 0.017(3)
C321 0.056(4) 0.040(4) 0.051(4) 0.004(4) 0.001(3) 0.022(3)
C322 0.061(5) 0.048(5) 0.074(5) 0.015(4) -0.007(4) 0.005(4)
C323 0.104(6) 0.064(5) 0.069(5) -0.016(4) -0.007(4) 0.044(5)
C324 0.079(5) 0.073(6) 0.052(5) 0.020(4) 0.008(4) 0.022(4)
C33 0.050(4) 0.038(4) 0.054(5) 0.005(3) 0.004(3) 0.017(3)
C34 0.053(4) 0.038(4) 0.064(5) 0.021(4) 0.005(4) 0.019(4)
C341 0.067(5) 0.077(6) 0.095(7) 0.023(5) -0.013(5) 0.036(5)
C342 0.075(7) 0.097(8) 0.122(9) 0.004(7) -0.038(7) 0.035(6)
C345 0.102(13) 0.106(13) 0.083(12) 0.040(9) -0.001(8) 0.046(9)
C346 0.083(12) 0.070(12) 0.100(13) 0.015(9) -0.005(9) 0.040(9)
C343 0.101(8) 0.072(7) 0.110(8) 0.051(6) -0.002(6) 0.032(6)
C344 0.085(7) 0.134(9) 0.102(8) 0.016(7) 0.027(6) 0.068(7)
C347 0.047(10) 0.069(11) 0.094(12) 0.029(9) 0.000(8) 0.033(8)
C35 0.042(4) 0.050(5) 0.050(4) 0.013(4) -0.002(3) 0.008(3)
C36 0.042(4) 0.037(4) 0.047(4) 0.006(3) 0.008(3) 0.011(3)
C41 0.046(4) 0.053(5) 0.044(4) 0.007(3) 0.013(3) 0.025(4)
C42 0.054(4) 0.052(5) 0.041(4) 0.010(3) 0.014(3) 0.014(4)
C421 0.091(6) 0.044(5) 0.060(5) 0.014(4) 0.022(4) 0.018(4)
C422 0.153(8) 0.087(7) 0.059(6) 0.032(5) 0.004(5) 0.045(6)
C423 0.133(8) 0.077(7) 0.182(10) 0.073(7) 0.089(7) 0.034(6)
C424 0.119(7) 0.045(5) 0.081(6) 0.006(5) 0.005(5) 0.017(5)
C43 0.048(4) 0.051(5) 0.065(5) 0.014(4) 0.011(3) 0.003(4)
C44 0.053(5) 0.056(5) 0.041(4) 0.007(4) 0.003(3) 0.020(4)
C441 0.050(5) 0.090(6) 0.077(6) 0.015(5) 0.006(4) 0.027(4)
C442 0.079(12) 0.102(13) 0.086(13) 0.022(9) -0.011(8) 0.050(9)
C445 0.100(8) 0.093(8) 0.125(9) 0.049(7) 0.003(6) 0.046(7)
C443 0.087(13) 0.072(13) 0.096(14) 0.003(9) 0.019(9) 0.034(9)
C446 0.079(7) 0.107(9) 0.087(8) -0.008(7) 0.024(6) 0.054(7)
C447 0.059(7) 0.097(8) 0.122(9) 0.017(7) -0.016(7) 0.015(6)
C444 0.076(13) 0.103(14) 0.094(14) 0.017(9) 0.027(9) 0.029(9)
C45 0.050(4) 0.048(4) 0.057(5) 0.013(4) 0.007(3) 0.015(4)
C46 0.048(4) 0.044(4) 0.060(5) 0.013(4) 0.009(3) 0.009(3)
C51 0.054(4) 0.051(5) 0.045(5) 0.012(4) 0.012(3) 0.019(4)
C52 0.047(4) 0.048(4) 0.043(4) 0.007(4) 0.007(3) 0.022(3)
C521 0.063(5) 0.053(5) 0.042(4) 0.004(4) 0.009(3) 0.015(4)
C522 0.099(6) 0.086(6) 0.065(5) 0.026(5) 0.014(4) 0.035(5)
C523 0.071(6) 0.130(8) 0.057(5) 0.024(5) 0.033(4) 0.043(5)
C524 0.120(7) 0.110(8) 0.041(5) 0.011(5) 0.014(5) 0.005(6)
C53 0.064(5) 0.054(5) 0.050(5) 0.010(4) 0.003(4) 0.018(4)
C54 0.050(4) 0.058(5) 0.062(5) 0.019(4) 0.005(4) 0.012(4)
C541 0.081(6) 0.061(6) 0.105(7) 0.037(5) 0.002(5) -0.001(5)
C542 0.051(12) 0.057(12) 0.063(12) 0.007(9) 0.017(9) -0.004(8)
C545 0.072(8) 0.089(8) 0.078(8) 0.021(7) 0.007(6) 0.001(6)
C543 0.080(11) 0.052(11) 0.069(11) 0.028(9) 0.003(8) 0.014(8)
C546 0.127(9) 0.078(8) 0.134(10) 0.023(7) 0.022(7) 0.033(7)
C544 0.069(12) 0.070(12) 0.067(12) 0.029(9) 0.023(8) 0.015(8)
C547 0.127(10) 0.103(9) 0.102(9) 0.050(8) 0.032(7) 0.025(7)
C55 0.054(5) 0.093(7) 0.060(5) 0.034(5) 0.013(4) 0.012(4)
C56 0.056(5) 0.076(6) 0.045(5) 0.004(4) 0.006(3) 0.018(4)
C61 0.047(4) 0.048(4) 0.045(4) 0.004(4) 0.011(3) 0.012(3)
C62 0.047(4) 0.037(4) 0.046(4) 0.011(3) 0.005(3) 0.009(3)
C621 0.062(5) 0.048(5) 0.053(5) 0.008(4) 0.010(4) 0.021(4)
C622 0.095(6) 0.082(6) 0.082(6) 0.039(5) 0.003(5) 0.025(5)
C623 0.051(5) 0.086(6) 0.107(7) 0.030(5) -0.013(4) 0.011(4)
C624 0.137(8) 0.095(7) 0.097(7) 0.001(6) -0.017(6) 0.079(6)
C63 0.053(4) 0.045(4) 0.057(5) 0.011(4) 0.012(4) 0.012(3)
C64 0.065(5) 0.038(4) 0.049(5) 0.012(4) 0.013(4) 0.003(4)
C641 0.103(6) 0.064(6) 0.049(5) 0.010(4) 0.023(4) 0.016(5)
C642 0.099(8) 0.112(9) 0.086(8) 0.006(7) -0.008(6) 0.003(7)
C645 0.082(12) 0.053(11) 0.067(11) 0.003(8) 0.007(9) 0.016(9)
C643 0.113(9) 0.085(8) 0.076(7) 0.032(6) 0.030(7) -0.002(6)
C644 0.122(9) 0.086(8) 0.087(8) -0.006(6) 0.019(7) 0.057(7)
C646 0.103(13) 0.106(13) 0.084(13) 0.020(9) 0.001(9) 0.037(9)
C647 0.068(11) 0.090(12) 0.059(11) 0.017(8) 0.025(8) 0.015(8)
C65 0.068(5) 0.056(5) 0.057(5) 0.006(4) -0.007(4) 0.021(4)
C66 0.055(5) 0.062(5) 0.060(5) 0.009(4) 0.003(4) 0.023(4)
C81 0.096(7) 0.077(7) 0.085(7) 0.032(6) -0.005(6) 0.006(6)
C811 0.133(8) 0.084(8) 0.101(8) -0.006(6) -0.011(6) 0.022(6)
C812 0.102(8) 0.126(10) 0.178(12) 0.015(8) 0.038(8) 0.029(7)

loop_
_atom_type_symbol
_atom_type_description
_atom_type_scat_dispersion_real
_atom_type_scat_dispersion_imag
_atom_type_scat_source
C C 0.0033 0.0016 'International Tables Vol C Tables 4.2.6.8 and 6.1.1.4'
H H 0.0000 0.0000 'International Tables Vol C Tables 4.2.6.8 and 6.1.1.4'
O O 0.0106 0.0060 'International Tables Vol C Tables 4.2.6.8 and 6.1.1.4'
P P 0.1023 0.0942 'International Tables Vol C Tables 4.2.6.8 and 6.1.1.4'
Br Br -0.2901 2.4595 'International Tables Vol C Tables 4.2.6.8 and 6.1.1.4'
Rh Rh -1.1178 0.9187 'International Tables Vol C Tables 4.2.6.8 and 6.1.1.4'

loop_
_geom_angle_atom_site_label_1
_geom_angle_atom_site_label_2
_geom_angle_atom_site_label_3
_geom_angle
_geom_angle_site_symmetry_1
_geom_angle_site_symmetry_3
_geom_angle_publ_flag
C01 Rh O11 174.2(2) . . ?
C01 Rh O12 96.2(2) . . ?
O11 Rh O12 78.02(16) . . ?
C01 Rh P1 91.4(2) . . ?
O11 Rh P1 94.36(12) . . ?
O12 Rh P1 171.83(13) . . ?
O1 P1 O2 104.9(2) . . ?
O1 P1 O3 105.8(2) . . ?
O2 P1 O3 92.4(2) . . ?
O1 P1 Rh 114.95(15) . . ?
O2 P1 Rh 120.58(16) . . ?
O3 P1 Rh 115.20(15) . . ?
O6 P2 O4 95.0(2) . . ?
O6 P2 O5 96.1(2) . . ?
O4 P2 O5 96.9(2) . . ?
C11 O1 P1 128.6(3) . . ?
C21 O2 P1 129.5(4) . . ?
C31 O3 P1 126.2(3) . . ?
C41 O4 P2 120.3(4) . . ?
C51 O5 P2 120.4(4) . . ?
C61 O6 P2 121.7(4) . . ?
C1 O11 Rh 116.0(4) . . ?
C2 O12 Rh 115.0(4) . . ?
O01 C01 Rh 177.2(6) . . ?
O11 C1 C7 118.6(6) . . ?
O11 C1 C2 114.7(5) . . ?
C7 C1 C2 126.7(5) . . ?
O12 C2 C3 118.3(6) . . ?
O12 C2 C1 116.2(5) . . ?
C3 C2 C1 125.5(6) . . ?
C4 C3 C2 130.3(6) . . ?
C4 C3 Br3 114.8(5) . . ?
C2 C3 Br3 114.9(5) . . ?
C5 C4 C3 129.3(6) . . ?
C5 C4 H4 115.3 . . ?
C3 C4 H4 115.3 . . ?
C6 C5 C4 129.5(6) . . ?
C6 C5 Br5 113.9(5) . . ?
C4 C5 Br5 116.6(5) . . ?
C5 C6 C7 128.6(6) . . ?
C5 C6 H6 115.7 . . ?
C7 C6 H6 115.7 . . ?
C6 C7 C1 130.0(6) . . ?
C6 C7 Br7 115.0(5) . . ?
C1 C7 Br7 115.0(4) . . ?
C16 C11 C12 121.9(5) . . ?
C16 C11 O1 119.9(5) . . ?
C12 C11 O1 118.2(5) . . ?
C13 C12 C11 114.6(5) . . ?
C13 C12 C121 121.8(5) . . ?
C11 C12 C121 123.4(5) . . ?
C12 C121 C123 108.8(5) . . ?
C12 C121 C122 111.6(5) . . ?
C123 C121 C122 107.8(5) . . ?
C12 C121 C124 113.0(5) . . ?
C123 C121 C124 109.6(5) . . ?
C122 C121 C124 106.0(5) . . ?
C121 C122 H121 109.5 . . ?
C121 C122 H122 109.5 . . ?
H121 C122 H122 109.5 . . ?
C121 C122 H123 109.5 . . ?
H121 C122 H123 109.5 . . ?
H122 C122 H123 109.5 . . ?
C121 C123 H125 109.5 . . ?
C121 C123 H126 109.5 . . ?
H125 C123 H126 109.5 . . ?
C121 C123 H124 109.5 . . ?
H125 C123 H124 109.5 . . ?
H126 C123 H124 109.5 . . ?
C121 C124 H127 109.5 . . ?
C121 C124 H129 109.5 . . ?
H127 C124 H129 109.5 . . ?
C121 C124 H128 109.5 . . ?
H127 C124 H128 109.5 . . ?
H129 C124 H128 109.5 . . ?
C14 C13 C12 125.9(5) . . ?
C14 C13 H13 117.1 . . ?
C12 C13 H13 117.1 . . ?
C13 C14 C15 117.5(5) . . ?
C13 C14 C141 121.0(5) . . ?
C15 C14 C141 121.5(5) . . ?
C142 C141 C144 108.6(5) . . ?
C142 C141 C14 112.2(5) . . ?
C144 C141 C14 109.2(5) . . ?
C142 C141 C143 109.0(5) . . ?
C144 C141 C143 109.5(5) . . ?
C14 C141 C143 108.4(4) . . ?
C141 C142 H143 109.5 . . ?
C141 C142 H142 109.5 . . ?
H143 C142 H142 109.5 . . ?
C141 C142 H141 109.5 . . ?
H143 C142 H141 109.5 . . ?
H142 C142 H141 109.5 . . ?
C141 C143 H146 109.5 . . ?
C141 C143 H144 109.5 . . ?
H146 C143 H144 109.5 . . ?
C141 C143 H145 109.5 . . ?
H146 C143 H145 109.5 . . ?
H144 C143 H145 109.5 . . ?
C141 C144 H149 109.5 . . ?
C141 C144 H147 109.5 . . ?
H149 C144 H147 109.5 . . ?
C141 C144 H148 109.5 . . ?
H149 C144 H148 109.5 . . ?
H147 C144 H148 109.5 . . ?
C16 C15 C14 119.6(5) . . ?
C16 C15 H15 120.2 . . ?
C14 C15 H15 120.2 . . ?
C15 C16 C11 120.6(6) . . ?
C15 C16 H16 119.7 . . ?
C11 C16 H16 119.7 . . ?
C26 C21 C22 121.3(6) . . ?
C26 C21 O2 121.4(5) . . ?
C22 C21 O2 117.3(5) . . ?
C21 C22 C23 115.2(6) . . ?
C21 C22 C221 124.0(6) . . ?
C23 C22 C221 120.8(5) . . ?
C223 C221 C224 107.6(6) . . ?
C223 C221 C22 110.1(6) . . ?
C224 C221 C22 112.1(6) . . ?
C223 C221 C222 109.7(6) . . ?
C224 C221 C222 108.6(6) . . ?
C22 C221 C222 108.7(5) . . ?
C221 C222 H221 109.5 . . ?
C221 C222 H222 109.5 . . ?
H221 C222 H222 109.5 . . ?
C221 C222 H223 109.5 . . ?
H221 C222 H223 109.5 . . ?
H222 C222 H223 109.5 . . ?
C221 C223 H225 109.5 . . ?
C221 C223 H226 109.5 . . ?
H225 C223 H226 109.5 . . ?
C221 C223 H224 109.5 . . ?
H225 C223 H224 109.5 . . ?
H226 C223 H224 109.5 . . ?
C221 C224 H227 109.5 . . ?
C221 C224 H229 109.5 . . ?
H227 C224 H229 109.5 . . ?
C221 C224 H228 109.5 . . ?
H227 C224 H228 109.5 . . ?
H229 C224 H228 109.5 . . ?
C24 C23 C22 125.6(6) . . ?
C24 C23 H23 117.2 . . ?
C22 C23 H23 117.2 . . ?
C23 C24 C25 116.4(6) . . ?
C23 C24 C241 121.0(6) . . ?
C25 C24 C241 122.6(6) . . ?
C244 C241 C242 109.4(7) . . ?
C244 C241 C24 113.4(6) . . ?
C242 C241 C24 109.4(5) . . ?
C244 C241 C243 106.9(6) . . ?
C242 C241 C243 107.5(6) . . ?
C24 C241 C243 110.1(6) . . ?
C241 C242 H24A 109.5 . . ?
C241 C242 H24B 109.5 . . ?
H24A C242 H24B 109.5 . . ?
C241 C242 H24C 109.5 . . ?
H24A C242 H24C 109.5 . . ?
H24B C242 H24C 109.5 . . ?
C241 C243 H24D 109.5 . . ?
C241 C243 H24E 109.5 . . ?
H24D C243 H24E 109.5 . . ?
C241 C243 H24F 109.5 . . ?
H24D C243 H24F 109.5 . . ?
H24E C243 H24F 109.5 . . ?
C241 C244 H24G 109.5 . . ?
C241 C244 H24H 109.5 . . ?
H24G C244 H24H 109.5 . . ?
C241 C244 H24I 109.5 . . ?
H24G C244 H24I 109.5 . . ?
H24H C244 H24I 109.5 . . ?
C26 C25 C24 120.3(6) . . ?
C26 C25 H25 119.9 . . ?
C24 C25 H25 119.9 . . ?
C21 C26 C25 121.2(6) . . ?
C21 C26 H26 119.4 . . ?
C25 C26 H26 119.4 . . ?
C36 C31 C32 122.1(5) . . ?
C36 C31 O3 120.0(5) . . ?
C32 C31 O3 117.8(5) . . ?
C31 C32 C33 115.7(5) . . ?
C31 C32 C321 123.4(5) . . ?
C33 C32 C321 120.9(5) . . ?
C32 C321 C322 110.4(5) . . ?
C32 C321 C323 112.4(5) . . ?
C322 C321 C323 106.3(5) . . ?
C32 C321 C324 109.3(5) . . ?
C322 C321 C324 111.1(5) . . ?
C323 C321 C324 107.3(6) . . ?
C321 C322 H323 109.5 . . ?
C321 C322 H321 109.5 . . ?
H323 C322 H321 109.5 . . ?
C321 C322 H322 109.5 . . ?
H323 C322 H322 109.5 . . ?
H321 C322 H322 109.5 . . ?
C321 C323 H328 109.5 . . ?
C321 C323 H329 109.5 . . ?
H328 C323 H329 109.5 . . ?
C321 C323 H327 109.5 . . ?
H328 C323 H327 109.5 . . ?
H329 C323 H327 109.5 . . ?
C321 C324 H326 109.5 . . ?
C321 C324 H325 109.5 . . ?
H326 C324 H325 109.5 . . ?
C321 C324 H324 109.5 . . ?
H326 C324 H324 109.5 . . ?
H325 C324 H324 109.5 . . ?
C32 C33 C34 124.6(6) . . ?
C32 C33 H33 117.7 . . ?
C34 C33 H33 117.7 . . ?
C35 C34 C33 116.8(6) . . ?
C35 C34 C341 122.3(6) . . ?
C33 C34 C341 120.8(6) . . ?
C346 C341 C342 126.6(13) . . ?
C346 C341 C34 119.0(12) . . ?
C342 C341 C34 113.7(8) . . ?
C346 C341 C343 46.0(13) . . ?
C342 C341 C343 110.7(9) . . ?
C34 C341 C343 107.1(7) . . ?
C346 C341 C344 58.6(15) . . ?
C342 C341 C344 112.2(10) . . ?
C34 C341 C344 108.0(7) . . ?
C343 C341 C344 104.5(9) . . ?
C346 C341 C347 115.5(17) . . ?
C342 C341 C347 53.4(10) . . ?
C34 C341 C347 106.0(9) . . ?
C343 C341 C347 146.8(9) . . ?
C344 C341 C347 65.3(11) . . ?
C346 C341 C345 108.6(17) . . ?
C342 C341 C345 46.9(10) . . ?
C34 C341 C345 105.4(10) . . ?
C343 C341 C345 70.1(12) . . ?
C344 C341 C345 146.2(11) . . ?
C347 C341 C345 100.3(15) . . ?
C345 C342 C347 144(2) . . ?
C345 C342 C341 75.5(14) . . ?
C347 C342 C341 68.7(12) . . ?
C342 C345 C341 57.6(13) . . ?
C342 C345 C343 104.1(19) . . ?
C341 C345 C343 52.4(9) . . ?
C343 C346 C341 76.5(19) . . ?
C343 C346 C344 145(3) . . ?
C341 C346 C344 68.2(15) . . ?
C346 C343 C341 57.5(15) . . ?
C346 C343 C345 107(2) . . ?
C341 C343 C345 57.5(10) . . ?
C346 C344 C341 53.3(12) . . ?
C346 C344 C347 104.7(16) . . ?
C341 C344 C347 58.1(9) . . ?
C342 C347 C341 57.8(11) . . ?
C342 C347 C344 108.3(16) . . ?
C341 C347 C344 56.6(9) . . ?
C34 C35 C36 120.5(6) . . ?
C34 C35 H35 119.8 . . ?
C36 C35 H35 119.8 . . ?
C31 C36 C35 120.2(6) . . ?
C31 C36 H36 119.9 . . ?
C35 C36 H36 119.9 . . ?
C46 C41 C42 121.6(6) . . ?
C46 C41 O4 119.4(6) . . ?
C42 C41 O4 119.0(6) . . ?
C41 C42 C43 115.3(6) . . ?
C41 C42 C421 122.4(6) . . ?
C43 C42 C421 122.2(6) . . ?
C423 C421 C424 108.1(6) . . ?
C423 C421 C422 109.4(6) . . ?
C424 C421 C422 110.5(6) . . ?
C423 C421 C42 110.7(6) . . ?
C424 C421 C42 108.5(5) . . ?
C422 C421 C42 109.6(6) . . ?
C421 C422 H421 109.5 . . ?
C421 C422 H422 109.5 . . ?
H421 C422 H422 109.5 . . ?
C421 C422 H423 109.5 . . ?
H421 C422 H423 109.5 . . ?
H422 C422 H423 109.5 . . ?
C421 C423 H424 109.5 . . ?
C421 C423 H426 109.5 . . ?
H424 C423 H426 109.5 . . ?
C421 C423 H425 109.5 . . ?
H424 C423 H425 109.5 . . ?
H426 C423 H425 109.5 . . ?
C421 C424 H429 109.5 . . ?
C421 C424 H427 109.5 . . ?
H429 C424 H427 109.5 . . ?
C421 C424 H428 109.5 . . ?
H429 C424 H428 109.5 . . ?
H427 C424 H428 109.5 . . ?
C44 C43 C42 124.2(6) . . ?
C44 C43 H43 117.9 . . ?
C42 C43 H43 117.9 . . ?
C45 C44 C43 117.7(6) . . ?
C45 C44 C441 120.6(6) . . ?
C43 C44 C441 121.7(6) . . ?
C443 C441 C44 109.9(13) . . ?
C443 C441 C447 133.9(14) . . ?
C44 C441 C447 111.7(8) . . ?
C443 C441 C442 111.8(18) . . ?
C44 C441 C442 105.7(11) . . ?
C447 C441 C442 74.8(13) . . ?
C443 C441 C446 32.8(12) . . ?
C44 C441 C446 108.6(7) . . ?
C447 C441 C446 112.6(10) . . ?
C442 C441 C446 138.1(14) . . ?
C443 C441 C445 77.5(14) . . ?
C44 C441 C445 109.6(7) . . ?
C447 C441 C445 105.9(9) . . ?
C442 C441 C445 35.8(11) . . ?
C446 C441 C445 108.3(10) . . ?
C443 C441 C444 114.4(17) . . ?
C44 C441 C444 109.6(13) . . ?
C447 C441 C444 31.0(11) . . ?
C442 C441 C444 105.1(17) . . ?
C446 C441 C444 85.3(13) . . ?
C445 C441 C444 131.2(14) . . ?
C445 C442 C441 76(2) . . ?
C445 C442 C447 121(3) . . ?
C441 C442 C447 52.5(10) . . ?
C442 C445 C441 68.4(19) . . ?
C442 C445 C443 115(2) . . ?
C441 C445 C443 49.0(10) . . ?
C446 C443 C441 76(3) . . ?
C446 C443 C445 126(3) . . ?
C441 C443 C445 53.6(12) . . ?
C443 C446 C441 71(2) . . ?
C444 C447 C441 80(3) . . ?
C444 C447 C442 131(3) . . ?
C441 C447 C442 52.6(10) . . ?
C447 C444 C441 69(3) . . ?
C46 C45 C44 120.1(6) . . ?
C46 C45 H45 119.9 . . ?
C44 C45 H45 119.9 . . ?
C45 C46 C41 121.1(6) . . ?
C45 C46 H46 119.5 . . ?
C41 C46 H46 119.5 . . ?
C56 C51 C52 120.9(6) . . ?
C56 C51 O5 119.2(6) . . ?
C52 C51 O5 119.7(6) . . ?
C53 C52 C51 115.7(6) . . ?
C53 C52 C521 121.5(6) . . ?
C51 C52 C521 122.7(6) . . ?
C524 C521 C522 108.3(6) . . ?
C524 C521 C52 110.8(6) . . ?
C522 C521 C52 111.7(5) . . ?
C524 C521 C523 108.1(6) . . ?
C522 C521 C523 108.6(6) . . ?
C52 C521 C523 109.2(5) . . ?
C521 C522 H522 109.5 . . ?
C521 C522 H521 109.5 . . ?
H522 C522 H521 109.5 . . ?
C521 C522 H523 109.5 . . ?
H522 C522 H523 109.5 . . ?
H521 C522 H523 109.5 . . ?
C521 C523 H524 109.5 . . ?
C521 C523 H525 109.5 . . ?
H524 C523 H525 109.5 . . ?
C521 C523 H526 109.5 . . ?
H524 C523 H526 109.5 . . ?
H525 C523 H526 109.5 . . ?
C521 C524 H528 109.5 . . ?
C521 C524 H527 109.5 . . ?
H528 C524 H527 109.5 . . ?
C521 C524 H529 109.5 . . ?
H528 C524 H529 109.5 . . ?
H527 C524 H529 109.5 . . ?
C52 C53 C54 125.3(7) . . ?
C52 C53 H53 117.3 . . ?
C54 C53 H53 117.3 . . ?
C55 C54 C53 116.3(6) . . ?
C55 C54 C541 123.0(7) . . ?
C53 C54 C541 120.7(7) . . ?
C547 C541 C542 125.1(14) . . ?
C547 C541 C54 115.8(9) . . ?
C542 C541 C54 107.0(13) . . ?
C547 C541 C543 81.7(12) . . ?
C542 C541 C543 120.3(17) . . ?
C54 C541 C543 103.6(10) . . ?
C547 C541 C545 104.3(10) . . ?
C542 C541 C545 25.0(11) . . ?
C54 C541 C545 110.7(8) . . ?
C543 C541 C545 137.3(13) . . ?
C547 C541 C546 108.3(10) . . ?
C542 C541 C546 86.6(14) . . ?
C54 C541 C546 109.5(8) . . ?
C543 C541 C546 34.6(10) . . ?
C545 C541 C546 107.7(10) . . ?
C547 C541 C544 25.5(10) . . ?
C542 C541 C544 115.1(15) . . ?
C54 C541 C544 102.5(11) . . ?
C543 C541 C544 106.2(15) . . ?
C545 C541 C544 90.5(12) . . ?
C546 C541 C544 133.7(12) . . ?
C545 C542 C541 84(4) . . ?
C542 C545 C541 71(3) . . ?
C546 C543 C541 77(2) . . ?
C546 C543 C547 115(3) . . ?
C541 C543 C547 48.6(10) . . ?
C543 C546 C541 68(2) . . ?
C547 C544 C541 59(3) . . ?
C544 C547 C541 96(3) . . ?
C544 C547 C543 143(3) . . ?
C541 C547 C543 49.7(9) . . ?
C56 C55 C54 120.8(7) . . ?
C56 C55 H55 119.6 . . ?
C54 C55 H55 119.6 . . ?
C55 C56 C51 120.9(7) . . ?
C55 C56 H56 119.5 . . ?
C51 C56 H56 119.5 . . ?
C66 C61 C62 122.2(6) . . ?
C66 C61 O6 120.4(6) . . ?
C62 C61 O6 117.4(6) . . ?
C63 C62 C61 114.6(6) . . ?
C63 C62 C621 121.9(6) . . ?
C61 C62 C621 123.4(6) . . ?
C623 C621 C624 108.4(6) . . ?
C623 C621 C622 109.6(6) . . ?
C624 C621 C622 106.4(6) . . ?
C623 C621 C62 111.3(5) . . ?
C624 C621 C62 111.6(6) . . ?
C622 C621 C62 109.4(5) . . ?
C621 C622 H621 109.5 . . ?
C621 C622 H622 109.5 . . ?
H621 C622 H622 109.5 . . ?
C621 C622 H623 109.5 . . ?
H621 C622 H623 109.5 . . ?
H622 C622 H623 109.5 . . ?
C621 C623 H625 109.5 . . ?
C621 C623 H624 109.5 . . ?
H625 C623 H624 109.5 . . ?
C621 C623 H626 109.5 . . ?
H625 C623 H626 109.5 . . ?
H624 C623 H626 109.5 . . ?
C621 C624 H628 109.5 . . ?
C621 C624 H627 109.5 . . ?
H628 C624 H627 109.5 . . ?
C621 C624 H629 109.5 . . ?
H628 C624 H629 109.5 . . ?
H627 C624 H629 109.5 . . ?
C62 C63 C64 126.2(6) . . ?
C62 C63 H63 116.9 . . ?
C64 C63 H63 116.9 . . ?
C65 C64 C63 114.8(6) . . ?
C65 C64 C641 122.8(6) . . ?
C63 C64 C641 122.3(7) . . ?
C645 C641 C643 135.5(14) . . ?
C645 C641 C64 112.6(12) . . ?
C643 C641 C64 108.4(7) . . ?
C645 C641 C644 32.9(11) . . ?
C643 C641 C644 114.3(9) . . ?
C64 C641 C644 111.9(7) . . ?
C645 C641 C642 76.6(13) . . ?
C643 C641 C642 105.2(9) . . ?
C64 C641 C642 109.5(7) . . ?
C644 C641 C642 107.3(10) . . ?
C645 C641 C646 111.2(17) . . ?
C643 C641 C646 68.7(13) . . ?
C64 C641 C646 109.5(12) . . ?
C644 C641 C646 134.1(14) . . ?
C642 C641 C646 38.6(11) . . ?
C645 C641 C647 117.3(16) . . ?
C643 C641 C647 34.8(9) . . ?
C64 C641 C647 102.4(10) . . ?
C644 C641 C647 86.6(12) . . ?
C642 C641 C647 136.4(12) . . ?
C646 C641 C647 103.0(15) . . ?
C646 C642 C641 71.4(18) . . ?
C646 C642 C645 115(2) . . ?
C641 C642 C645 48.1(9) . . ?
C644 C645 C641 82(2) . . ?
C644 C645 C642 133(3) . . ?
C641 C645 C642 55.3(11) . . ?
C647 C643 C641 82.7(19) . . ?
C647 C643 C646 140(2) . . ?
C641 C643 C646 58.6(11) . . ?
C645 C644 C641 65(2) . . ?
C642 C646 C641 70.0(18) . . ?
C642 C646 C643 120(2) . . ?
C641 C646 C643 52.7(10) . . ?
C643 C647 C641 62.6(17) . . ?
C66 C65 C64 121.7(6) . . ?
C66 C65 H65 119.1 . . ?
C64 C65 H65 119.1 . . ?
C65 C66 C61 120.3(7) . . ?
C65 C66 H66 119.9 . . ?
C61 C66 H66 119.9 . . ?
O81 C81 C812 118.7(10) . . ?
O81 C81 C811 122.8(11) . . ?
C812 C81 C811 118.5(9) . . ?
C81 C811 H815 109.5 . . ?
C81 C811 H814 109.5 . . ?
H815 C811 H814 109.5 . . ?
C81 C811 H816 109.5 . . ?
H815 C811 H816 109.5 . . ?
H814 C811 H816 109.5 . . ?
C81 C812 H812 109.5 . . ?
C81 C812 H813 109.5 . . ?
H812 C812 H813 109.5 . . ?
C81 C812 H811 109.5 . . ?
H812 C812 H811 109.5 . . ?
H813 C812 H811 109.5 . . ?

loop_
_geom_bond_atom_site_label_1
_geom_bond_atom_site_label_2
_geom_bond_distance
_geom_bond_site_symmetry_2
_geom_bond_publ_flag
Rh C01 1.803(8) . ?
Rh O11 2.036(4) . ?
Rh O12 2.064(4) . ?
Rh P1 2.1707(16) . ?
Br3 C3 1.879(6) . ?
Br5 C5 1.915(6) . ?
Br7 C7 1.886(6) . ?
P1 O1 1.601(4) . ?
P1 O2 1.604(4) . ?
P1 O3 1.604(4) . ?
P2 O6 1.634(4) . ?
P2 O4 1.634(4) . ?
P2 O5 1.637(4) . ?
O1 C11 1.422(6) . ?
O2 C21 1.409(6) . ?
O3 C31 1.404(6) . ?
O4 C41 1.395(6) . ?
O5 C51 1.403(7) . ?
O6 C61 1.402(7) . ?
O11 C1 1.299(6) . ?
O12 C2 1.277(6) . ?
O81 C81 1.189(9) . ?
O01 C01 1.138(7) . ?
C1 C7 1.411(8) . ?
C1 C2 1.474(8) . ?
C2 C3 1.418(7) . ?
C3 C4 1.378(8) . ?
C4 C5 1.376(8) . ?
C4 H4 0.9300 . ?
C5 C6 1.367(8) . ?
C6 C7 1.396(8) . ?
C6 H6 0.9300 . ?
C11 C16 1.391(7) . ?
C11 C12 1.398(7) . ?
C12 C13 1.392(7) . ?
C12 C121 1.521(8) . ?
C121 C123 1.533(8) . ?
C121 C122 1.548(8) . ?
C121 C124 1.549(8) . ?
C122 H121 0.9600 . ?
C122 H122 0.9600 . ?
C122 H123 0.9600 . ?
C123 H125 0.9600 . ?
C123 H126 0.9600 . ?
C123 H124 0.9600 . ?
C124 H127 0.9600 . ?
C124 H129 0.9600 . ?
C124 H128 0.9600 . ?
C13 C14 1.375(7) . ?
C13 H13 0.9300 . ?
C14 C15 1.394(7) . ?
C14 C141 1.538(7) . ?
C141 C142 1.530(8) . ?
C141 C144 1.531(8) . ?
C141 C143 1.549(8) . ?
C142 H143 0.9600 . ?
C142 H142 0.9600 . ?
C142 H141 0.9600 . ?
C143 H146 0.9600 . ?
C143 H144 0.9600 . ?
C143 H145 0.9600 . ?
C144 H149 0.9600 . ?
C144 H147 0.9600 . ?
C144 H148 0.9600 . ?
C15 C16 1.389(7) . ?
C15 H15 0.9300 . ?
C16 H16 0.9300 . ?
C21 C26 1.373(8) . ?
C21 C22 1.388(7) . ?
C22 C23 1.394(8) . ?
C22 C221 1.546(9) . ?
C221 C223 1.529(9) . ?
C221 C224 1.540(8) . ?
C221 C222 1.552(9) . ?
C222 H221 0.9600 . ?
C222 H222 0.9600 . ?
C222 H223 0.9600 . ?
C223 H225 0.9600 . ?
C223 H226 0.9600 . ?
C223 H224 0.9600 . ?
C224 H227 0.9600 . ?
C224 H229 0.9600 . ?
C224 H228 0.9600 . ?
C23 C24 1.380(8) . ?
C23 H23 0.9300 . ?
C24 C25 1.384(8) . ?
C24 C241 1.529(8) . ?
C241 C244 1.516(9) . ?
C241 C242 1.523(9) . ?
C241 C243 1.549(9) . ?
C242 H24A 0.9600 . ?
C242 H24B 0.9600 . ?
C242 H24C 0.9600 . ?
C243 H24D 0.9600 . ?
C243 H24E 0.9600 . ?
C243 H24F 0.9600 . ?
C244 H24G 0.9600 . ?
C244 H24H 0.9600 . ?
C244 H24I 0.9600 . ?
C25 C26 1.382(7) . ?
C25 H25 0.9300 . ?
C26 H26 0.9300 . ?
C31 C36 1.378(7) . ?
C31 C32 1.387(8) . ?
C32 C33 1.387(7) . ?
C32 C321 1.528(8) . ?
C321 C322 1.536(8) . ?
C321 C323 1.545(8) . ?
C321 C324 1.546(8) . ?
C322 H323 0.9600 . ?
C322 H321 0.9600 . ?
C322 H322 0.9600 . ?
C323 H328 0.9600 . ?
C323 H329 0.9600 . ?
C323 H327 0.9600 . ?
C324 H326 0.9600 . ?
C324 H325 0.9600 . ?
C324 H324 0.9600 . ?
C33 C34 1.402(8) . ?
C33 H33 0.9300 . ?
C34 C35 1.384(8) . ?
C34 C341 1.548(8) . ?
C341 C346 1.39(3) . ?
C341 C342 1.489(13) . ?
C341 C343 1.603(14) . ?
C341 C344 1.610(14) . ?
C341 C347 1.64(2) . ?
C341 C345 1.71(3) . ?
C342 C345 1.29(3) . ?
C342 C347 1.41(3) . ?
C345 C343 1.90(3) . ?
C346 C343 1.19(3) . ?
C346 C344 1.48(3) . ?
C344 C347 1.75(3) . ?
C35 C36 1.393(7) . ?
C35 H35 0.9300 . ?
C36 H36 0.9300 . ?
C41 C46 1.386(8) . ?
C41 C42 1.388(8) . ?
C42 C43 1.400(8) . ?
C42 C421 1.551(8) . ?
C421 C423 1.521(9) . ?
C421 C424 1.533(9) . ?
C421 C422 1.539(9) . ?
C422 H421 0.9600 . ?
C422 H422 0.9600 . ?
C422 H423 0.9600 . ?
C423 H424 0.9600 . ?
C423 H426 0.9600 . ?
C423 H425 0.9600 . ?
C424 H429 0.9600 . ?
C424 H427 0.9600 . ?
C424 H428 0.9600 . ?
C43 C44 1.392(8) . ?
C43 H43 0.9300 . ?
C44 C45 1.380(8) . ?
C44 C441 1.553(9) . ?
C441 C443 1.53(3) . ?
C441 C447 1.557(15) . ?
C441 C442 1.56(3) . ?
C441 C446 1.563(14) . ?
C441 C445 1.626(14) . ?
C441 C444 1.64(3) . ?
C442 C445 0.98(3) . ?
C442 C447 1.89(3) . ?
C445 C443 1.97(4) . ?
C443 C446 0.87(3) . ?
C447 C444 0.86(3) . ?
C45 C46 1.370(8) . ?
C45 H45 0.9300 . ?
C46 H46 0.9300 . ?
C51 C56 1.385(8) . ?
C51 C52 1.387(8) . ?
C52 C53 1.381(8) . ?
C52 C521 1.534(8) . ?
C521 C524 1.523(9) . ?
C521 C522 1.529(9) . ?
C521 C523 1.541(8) . ?
C522 H522 0.9600 . ?
C522 H521 0.9600 . ?
C522 H523 0.9600 . ?
C523 H524 0.9600 . ?
C523 H525 0.9600 . ?
C523 H526 0.9600 . ?
C524 H528 0.9600 . ?
C524 H527 0.9600 . ?
C524 H529 0.9600 . ?
C53 C54 1.392(8) . ?
C53 H53 0.9300 . ?
C54 C55 1.379(9) . ?
C54 C541 1.552(9) . ?
C541 C547 1.526(17) . ?
C541 C542 1.54(3) . ?
C541 C543 1.55(3) . ?
C541 C545 1.616(16) . ?
C541 C546 1.631(16) . ?
C541 C544 1.78(3) . ?
C542 C545 0.69(3) . ?
C543 C546 0.95(2) . ?
C543 C547 2.01(3) . ?
C544 C547 0.77(3) . ?
C55 C56 1.373(9) . ?
C55 H55 0.9300 . ?
C56 H56 0.9300 . ?
C61 C66 1.377(8) . ?
C61 C62 1.381(8) . ?
C62 C63 1.380(8) . ?
C62 C621 1.540(8) . ?
C621 C623 1.526(9) . ?
C621 C624 1.529(9) . ?
C621 C622 1.529(8) . ?
C622 H621 0.9600 . ?
C622 H622 0.9600 . ?
C622 H623 0.9600 . ?
C623 H625 0.9600 . ?
C623 H624 0.9600 . ?
C623 H626 0.9600 . ?
C624 H628 0.9600 . ?
C624 H627 0.9600 . ?
C624 H629 0.9600 . ?
C63 C64 1.392(8) . ?
C63 H63 0.9300 . ?
C64 C65 1.392(9) . ?
C64 C641 1.552(9) . ?
C641 C645 1.47(3) . ?
C641 C643 1.519(13) . ?
C641 C644 1.606(15) . ?
C641 C642 1.618(14) . ?
C641 C646 1.63(3) . ?
C641 C647 1.70(3) . ?
C642 C646 1.07(3) . ?
C642 C645 1.92(3) . ?
C645 C644 0.88(3) . ?
C643 C647 0.98(3) . ?
C643 C646 1.78(3) . ?
C65 C66 1.354(8) . ?
C65 H65 0.9300 . ?
C66 H66 0.9300 . ?
C81 C812 1.454(12) . ?
C81 C811 1.458(11) . ?
C811 H815 0.9600 . ?
C811 H814 0.9600 . ?
C811 H816 0.9600 . ?
C812 H812 0.9600 . ?
C812 H813 0.9600 . ?
C812 H811 0.9600 . ?

loop_
_geom_torsion_atom_site_label_1
_geom_torsion_atom_site_label_2
_geom_torsion_atom_site_label_3
_geom_torsion_atom_site_label_4
_geom_torsion
_geom_torsion_site_symmetry_1
_geom_torsion_site_symmetry_2
_geom_torsion_site_symmetry_3
_geom_torsion_site_symmetry_4
_geom_torsion_publ_flag
C01 Rh P1 O1 9.3(3) . . . . ?
O11 Rh P1 O1 -171.4(2) . . . . ?
O12 Rh P1 O1 167.7(9) . . . . ?
C01 Rh P1 O2 136.5(3) . . . . ?
O11 Rh P1 O2 -44.2(2) . . . . ?
O12 Rh P1 O2 -65.2(9) . . . . ?
C01 Rh P1 O3 -114.1(3) . . . . ?
O11 Rh P1 O3 65.2(2) . . . . ?
O12 Rh P1 O3 44.2(9) . . . . ?
O2 P1 O1 C11 40.7(5) . . . . ?
O3 P1 O1 C11 -56.3(5) . . . . ?
Rh P1 O1 C11 175.4(4) . . . . ?
O1 P1 O2 C21 89.2(5) . . . . ?
O3 P1 O2 C21 -163.8(4) . . . . ?
Rh P1 O2 C21 -42.4(5) . . . . ?
O1 P1 O3 C31 -75.7(4) . . . . ?
O2 P1 O3 C31 178.0(4) . . . . ?
Rh P1 O3 C31 52.4(4) . . . . ?
O6 P2 O4 C41 135.7(4) . . . . ?
O5 P2 O4 C41 -127.6(4) . . . . ?
O6 P2 O5 C51 -138.0(4) . . . . ?
O4 P2 O5 C51 126.3(4) . . . . ?
O4 P2 O6 C61 -127.5(4) . . . . ?
O5 P2 O6 C61 134.9(4) . . . . ?
C01 Rh O11 C1 -1(3) . . . . ?
O12 Rh O11 C1 2.7(4) . . . . ?
P1 Rh O11 C1 -174.3(4) . . . . ?
C01 Rh O12 C2 176.4(5) . . . . ?
O11 Rh O12 C2 -3.2(4) . . . . ?
P1 Rh O12 C2 18.2(12) . . . . ?
O11 Rh C01 O01 8(17) . . . . ?
O12 Rh C01 O01 4(15) . . . . ?
P1 Rh C01 O01 -179(100) . . . . ?
Rh O11 C1 C7 177.6(4) . . . . ?
Rh O11 C1 C2 -1.8(6) . . . . ?
Rh O12 C2 C3 -177.3(4) . . . . ?
Rh O12 C2 C1 3.2(7) . . . . ?
O11 C1 C2 O12 -1.0(8) . . . . ?
C7 C1 C2 O12 179.6(6) . . . . ?
O11 C1 C2 C3 179.6(6) . . . . ?
C7 C1 C2 C3 0.2(10) . . . . ?
O12 C2 C3 C4 179.0(6) . . . . ?
C1 C2 C3 C4 -1.6(11) . . . . ?
O12 C2 C3 Br3 -0.8(8) . . . . ?
C1 C2 C3 Br3 178.6(4) . . . . ?
C2 C3 C4 C5 2.3(12) . . . . ?
Br3 C3 C4 C5 -177.9(6) . . . . ?
C3 C4 C5 C6 -1.8(12) . . . . ?
C3 C4 C5 Br5 178.0(6) . . . . ?
C4 C5 C6 C7 1.0(12) . . . . ?
Br5 C5 C6 C7 -178.8(5) . . . . ?
C5 C6 C7 C1 -0.8(11) . . . . ?
C5 C6 C7 Br7 178.5(5) . . . . ?
O11 C1 C7 C6 -178.7(6) . . . . ?
C2 C1 C7 C6 0.7(11) . . . . ?
O11 C1 C7 Br7 1.9(7) . . . . ?
C2 C1 C7 Br7 -178.7(4) . . . . ?
P1 O1 C11 C16 29.5(7) . . . . ?
P1 O1 C11 C12 -153.6(4) . . . . ?
C16 C11 C12 C13 -1.0(8) . . . . ?
O1 C11 C12 C13 -177.9(5) . . . . ?
C16 C11 C12 C121 174.5(6) . . . . ?
O1 C11 C12 C121 -2.3(8) . . . . ?
C13 C12 C121 C123 107.0(6) . . . . ?
C11 C12 C121 C123 -68.3(7) . . . . ?
C13 C12 C121 C122 -11.8(8) . . . . ?
C11 C12 C121 C122 172.9(6) . . . . ?
C13 C12 C121 C124 -131.1(6) . . . . ?
C11 C12 C121 C124 53.7(7) . . . . ?
C11 C12 C13 C14 -0.9(8) . . . . ?
C121 C12 C13 C14 -176.6(5) . . . . ?
C12 C13 C14 C15 1.6(9) . . . . ?
C12 C13 C14 C141 -177.9(5) . . . . ?
C13 C14 C141 C142 177.4(5) . . . . ?
C15 C14 C141 C142 -2.1(8) . . . . ?
C13 C14 C141 C144 56.9(7) . . . . ?
C15 C14 C141 C144 -122.6(6) . . . . ?
C13 C14 C141 C143 -62.3(7) . . . . ?
C15 C14 C141 C143 118.2(6) . . . . ?
C13 C14 C15 C16 -0.4(8) . . . . ?
C141 C14 C15 C16 179.2(5) . . . . ?
C14 C15 C16 C11 -1.5(9) . . . . ?
C12 C11 C16 C15 2.2(9) . . . . ?
O1 C11 C16 C15 179.0(5) . . . . ?
P1 O2 C21 C26 -9.7(8) . . . . ?
P1 O2 C21 C22 171.3(4) . . . . ?
C26 C21 C22 C23 1.3(8) . . . . ?
O2 C21 C22 C23 -179.6(5) . . . . ?
C26 C21 C22 C221 -179.2(6) . . . . ?
O2 C21 C22 C221 -0.2(8) . . . . ?
C21 C22 C221 C223 59.5(8) . . . . ?
C23 C22 C221 C223 -121.1(6) . . . . ?
C21 C22 C221 C224 179.2(6) . . . . ?
C23 C22 C221 C224 -1.3(8) . . . . ?
C21 C22 C221 C222 -60.7(8) . . . . ?
C23 C22 C221 C222 118.7(6) . . . . ?
C21 C22 C23 C24 1.0(9) . . . . ?
C221 C22 C23 C24 -178.5(6) . . . . ?
C22 C23 C24 C25 -3.4(9) . . . . ?
C22 C23 C24 C241 179.3(6) . . . . ?
C23 C24 C241 C244 -177.2(6) . . . . ?
C25 C24 C241 C244 5.7(9) . . . . ?
C23 C24 C241 C242 60.5(9) . . . . ?
C25 C24 C241 C242 -116.7(7) . . . . ?
C23 C24 C241 C243 -57.4(8) . . . . ?
C25 C24 C241 C243 125.4(7) . . . . ?
C23 C24 C25 C26 3.5(9) . . . . ?
C241 C24 C25 C26 -179.2(6) . . . . ?
C22 C21 C26 C25 -1.1(9) . . . . ?
O2 C21 C26 C25 179.8(5) . . . . ?
C24 C25 C26 C21 -1.4(9) . . . . ?
P1 O3 C31 C36 32.8(7) . . . . ?
P1 O3 C31 C32 -150.6(4) . . . . ?
C36 C31 C32 C33 -3.0(8) . . . . ?
O3 C31 C32 C33 -179.6(4) . . . . ?
C36 C31 C32 C321 176.4(5) . . . . ?
O3 C31 C32 C321 -0.1(8) . . . . ?
C31 C32 C321 C322 61.1(7) . . . . ?
C33 C32 C321 C322 -119.4(6) . . . . ?
C31 C32 C321 C323 179.7(6) . . . . ?
C33 C32 C321 C323 -0.9(8) . . . . ?
C31 C32 C321 C324 -61.3(7) . . . . ?
C33 C32 C321 C324 118.1(6) . . . . ?
C31 C32 C33 C34 1.9(9) . . . . ?
C321 C32 C33 C34 -177.6(6) . . . . ?
C32 C33 C34 C35 0.2(9) . . . . ?
C32 C33 C34 C341 -179.9(6) . . . . ?
C35 C34 C341 C346 -164.9(18) . . . . ?
C33 C34 C341 C346 15(2) . . . . ?
C35 C34 C341 C342 6.4(12) . . . . ?
C33 C34 C341 C342 -173.4(9) . . . . ?
C35 C34 C341 C343 -116.2(9) . . . . ?
C33 C34 C341 C343 64.0(10) . . . . ?
C35 C34 C341 C344 131.7(8) . . . . ?
C33 C34 C341 C344 -48.2(10) . . . . ?
C35 C34 C341 C347 63.0(13) . . . . ?
C33 C34 C341 C347 -116.8(12) . . . . ?
C35 C34 C341 C345 -42.7(14) . . . . ?
C33 C34 C341 C345 137.4(13) . . . . ?
C346 C341 C342 C345 81(2) . . . . ?
C34 C341 C342 C345 -89.1(15) . . . . ?
C343 C341 C342 C345 31.5(16) . . . . ?
C344 C341 C342 C345 147.9(15) . . . . ?
C347 C341 C342 C345 178.0(18) . . . . ?
C346 C341 C342 C347 -97(2) . . . . ?
C34 C341 C342 C347 92.8(12) . . . . ?
C343 C341 C342 C347 -146.5(12) . . . . ?
C344 C341 C342 C347 -30.1(12) . . . . ?
C345 C341 C342 C347 -178.0(18) . . . . ?
C347 C342 C345 C341 3(3) . . . . ?
C347 C342 C345 C343 -22(4) . . . . ?
C341 C342 C345 C343 -25.1(11) . . . . ?
C346 C341 C345 C342 -123.1(17) . . . . ?
C34 C341 C345 C342 108.3(12) . . . . ?
C343 C341 C345 C342 -148.7(15) . . . . ?
C344 C341 C345 C342 -62(3) . . . . ?
C347 C341 C345 C342 -1.6(15) . . . . ?
C346 C341 C345 C343 25.6(15) . . . . ?
C342 C341 C345 C343 148.7(15) . . . . ?
C34 C341 C345 C343 -103.1(8) . . . . ?
C344 C341 C345 C343 87(2) . . . . ?
C347 C341 C345 C343 147.0(10) . . . . ?
C342 C341 C346 C343 -84(2) . . . . ?
C34 C341 C346 C343 86.1(17) . . . . ?
C344 C341 C346 C343 -180(2) . . . . ?
C347 C341 C346 C343 -146.0(14) . . . . ?
C345 C341 C346 C343 -34.4(19) . . . . ?
C342 C341 C346 C344 95.6(18) . . . . ?
C34 C341 C346 C344 -94.3(13) . . . . ?
C343 C341 C346 C344 180(2) . . . . ?
C347 C341 C346 C344 33.5(16) . . . . ?
C345 C341 C346 C344 145.2(14) . . . . ?
C344 C346 C343 C341 -1(3) . . . . ?
C341 C346 C343 C345 30.1(15) . . . . ?
C344 C346 C343 C345 29(4) . . . . ?
C342 C341 C343 C346 121.4(18) . . . . ?
C34 C341 C343 C346 -114.1(17) . . . . ?
C344 C341 C343 C346 0.4(17) . . . . ?
C347 C341 C343 C346 67(3) . . . . ?
C345 C341 C343 C346 145(2) . . . . ?
C346 C341 C343 C345 -145(2) . . . . ?
C342 C341 C343 C345 -23.9(12) . . . . ?
C34 C341 C343 C345 100.5(12) . . . . ?
C344 C341 C343 C345 -145.0(12) . . . . ?
C347 C341 C343 C345 -78(2) . . . . ?
C342 C345 C343 C346 -3(2) . . . . ?
C341 C345 C343 C346 -30.1(16) . . . . ?
C342 C345 C343 C341 26.9(12) . . . . ?
C343 C346 C344 C341 1(3) . . . . ?
C343 C346 C344 C347 -28(4) . . . . ?
C341 C346 C344 C347 -28.8(13) . . . . ?
C342 C341 C344 C346 -120.3(15) . . . . ?
C34 C341 C344 C346 113.5(14) . . . . ?
C343 C341 C344 C346 -0.3(15) . . . . ?
C347 C341 C344 C346 -146.7(16) . . . . ?
C345 C341 C344 C346 -76(3) . . . . ?
C346 C341 C344 C347 146.7(16) . . . . ?
C342 C341 C344 C347 26.4(10) . . . . ?
C34 C341 C344 C347 -99.8(10) . . . . ?
C343 C341 C344 C347 146.4(10) . . . . ?
C345 C341 C344 C347 71(2) . . . . ?
C345 C342 C347 C341 -3(3) . . . . ?
C345 C342 C347 C344 23(4) . . . . ?
C341 C342 C347 C344 26.7(10) . . . . ?
C346 C341 C347 C342 118.0(17) . . . . ?
C34 C341 C347 C342 -107.9(10) . . . . ?
C343 C341 C347 C342 71(2) . . . . ?
C344 C341 C347 C342 149.2(12) . . . . ?
C345 C341 C347 C342 1.5(13) . . . . ?
C346 C341 C347 C344 -31.3(16) . . . . ?
C342 C341 C347 C344 -149.2(12) . . . . ?
C34 C341 C347 C344 102.9(8) . . . . ?
C343 C341 C347 C344 -79(2) . . . . ?
C345 C341 C347 C344 -147.8(11) . . . . ?
C346 C344 C347 C342 -0.1(18) . . . . ?
C341 C344 C347 C342 -27.1(10) . . . . ?
C346 C344 C347 C341 27.1(12) . . . . ?
C33 C34 C35 C36 -1.2(9) . . . . ?
C341 C34 C35 C36 178.9(6) . . . . ?
C32 C31 C36 C35 2.2(8) . . . . ?
O3 C31 C36 C35 178.7(5) . . . . ?
C34 C35 C36 C31 0.1(9) . . . . ?
P2 O4 C41 C46 41.2(7) . . . . ?
P2 O4 C41 C42 -140.3(5) . . . . ?
C46 C41 C42 C43 -2.3(9) . . . . ?
O4 C41 C42 C43 179.3(5) . . . . ?
C46 C41 C42 C421 174.6(6) . . . . ?
O4 C41 C42 C421 -3.9(9) . . . . ?
C41 C42 C421 C423 -178.5(6) . . . . ?
C43 C42 C421 C423 -1.9(9) . . . . ?
C41 C42 C421 C424 63.0(8) . . . . ?
C43 C42 C421 C424 -120.3(7) . . . . ?
C41 C42 C421 C422 -57.7(8) . . . . ?
C43 C42 C421 C422 118.9(7) . . . . ?
C41 C42 C43 C44 -0.5(9) . . . . ?
C421 C42 C43 C44 -177.3(6) . . . . ?
C42 C43 C44 C45 2.3(10) . . . . ?
C42 C43 C44 C441 -179.1(6) . . . . ?
C45 C44 C441 C443 53.8(16) . . . . ?
C43 C44 C441 C443 -124.7(15) . . . . ?
C45 C44 C441 C447 -146.6(9) . . . . ?
C43 C44 C441 C447 34.8(11) . . . . ?
C45 C44 C441 C442 -67.0(15) . . . . ?
C43 C44 C441 C442 114.5(15) . . . . ?
C45 C44 C441 C446 88.6(10) . . . . ?
C43 C44 C441 C446 -89.9(10) . . . . ?
C45 C44 C441 C445 -29.5(10) . . . . ?
C43 C44 C441 C445 151.9(8) . . . . ?
C45 C44 C441 C444 -179.7(14) . . . . ?
C43 C44 C441 C444 1.7(15) . . . . ?
C443 C441 C442 C445 -18(3) . . . . ?
C44 C441 C442 C445 101.8(19) . . . . ?
C447 C441 C442 C445 -149(2) . . . . ?
C446 C441 C442 C445 -42(3) . . . . ?
C444 C441 C442 C445 -142(2) . . . . ?
C443 C441 C442 C447 131.7(16) . . . . ?
C44 C441 C442 C447 -108.8(9) . . . . ?
C446 C441 C442 C447 107.1(18) . . . . ?
C445 C441 C442 C447 149(2) . . . . ?
C444 C441 C442 C447 7.1(17) . . . . ?
C447 C442 C445 C441 -28.1(16) . . . . ?
C441 C442 C445 C443 14.0(19) . . . . ?
C447 C442 C445 C443 -14(3) . . . . ?
C443 C441 C445 C442 163(2) . . . . ?
C44 C441 C445 C442 -90(2) . . . . ?
C447 C441 C445 C442 31(2) . . . . ?
C446 C441 C445 C442 152(2) . . . . ?
C444 C441 C445 C442 52(3) . . . . ?
C44 C441 C445 C443 106.9(14) . . . . ?
C447 C441 C445 C443 -132.5(15) . . . . ?
C442 C441 C445 C443 -163(2) . . . . ?
C446 C441 C445 C443 -11.4(15) . . . . ?
C444 C441 C445 C443 -112(2) . . . . ?
C44 C441 C443 C446 94(2) . . . . ?
C447 C441 C443 C446 -60(3) . . . . ?
C442 C441 C443 C446 -149(2) . . . . ?
C445 C441 C443 C446 -160(3) . . . . ?
C444 C441 C443 C446 -30(3) . . . . ?
C44 C441 C443 C445 -106.6(9) . . . . ?
C447 C441 C443 C445 100.2(17) . . . . ?
C442 C441 C443 C445 10.5(15) . . . . ?
C446 C441 C443 C445 160(3) . . . . ?
C444 C441 C443 C445 129.8(16) . . . . ?
C442 C445 C443 C446 7(5) . . . . ?
C441 C445 C443 C446 25(3) . . . . ?
C442 C445 C443 C441 -17(2) . . . . ?
C445 C443 C446 C441 -20(3) . . . . ?
C44 C441 C446 C443 -98(3) . . . . ?
C447 C441 C446 C443 138(3) . . . . ?
C442 C441 C446 C443 45(4) . . . . ?
C445 C441 C446 C443 21(3) . . . . ?
C444 C441 C446 C443 153(3) . . . . ?
C443 C441 C447 C444 61(4) . . . . ?
C44 C441 C447 C444 -92(3) . . . . ?
C442 C441 C447 C444 167(3) . . . . ?
C446 C441 C447 C444 30(3) . . . . ?
C445 C441 C447 C444 149(3) . . . . ?
C443 C441 C447 C442 -106(2) . . . . ?
C44 C441 C447 C442 101.2(13) . . . . ?
C446 C441 C447 C442 -136.3(14) . . . . ?
C445 C441 C447 C442 -18.1(13) . . . . ?
C444 C441 C447 C442 -167(3) . . . . ?
C445 C442 C447 C444 18(5) . . . . ?
C441 C442 C447 C444 -18(4) . . . . ?
C445 C442 C447 C441 35(2) . . . . ?
C442 C447 C444 C441 14(3) . . . . ?
C443 C441 C444 C447 -136(3) . . . . ?
C44 C441 C444 C447 100(3) . . . . ?
C442 C441 C444 C447 -13(3) . . . . ?
C446 C441 C444 C447 -152(3) . . . . ?
C445 C441 C444 C447 -42(4) . . . . ?
C43 C44 C45 C46 -1.5(9) . . . . ?
C441 C44 C45 C46 179.9(6) . . . . ?
C44 C45 C46 C41 -1.1(9) . . . . ?
C42 C41 C46 C45 3.1(9) . . . . ?
O4 C41 C46 C45 -178.4(5) . . . . ?
P2 O5 C51 C56 46.9(7) . . . . ?
P2 O5 C51 C52 -136.3(5) . . . . ?
C56 C51 C52 C53 -3.2(9) . . . . ?
O5 C51 C52 C53 179.9(5) . . . . ?
C56 C51 C52 C521 178.4(6) . . . . ?
O5 C51 C52 C521 1.6(9) . . . . ?
C53 C52 C521 C524 6.4(9) . . . . ?
C51 C52 C521 C524 -175.3(6) . . . . ?
C53 C52 C521 C522 127.3(7) . . . . ?
C51 C52 C521 C522 -54.4(8) . . . . ?
C53 C52 C521 C523 -112.5(7) . . . . ?
C51 C52 C521 C523 65.8(8) . . . . ?
C51 C52 C53 C54 2.1(9) . . . . ?
C521 C52 C53 C54 -179.5(6) . . . . ?
C52 C53 C54 C55 -0.4(10) . . . . ?
C52 C53 C54 C541 -179.1(6) . . . . ?
C55 C54 C541 C547 -1.0(13) . . . . ?
C53 C54 C541 C547 177.6(9) . . . . ?
C55 C54 C541 C542 143.6(13) . . . . ?
C53 C54 C541 C542 -37.7(15) . . . . ?
C55 C54 C541 C543 -88.3(14) . . . . ?
C53 C54 C541 C543 90.3(13) . . . . ?
C55 C54 C541 C545 117.5(9) . . . . ?
C53 C54 C541 C545 -63.9(11) . . . . ?
C55 C54 C541 C546 -123.9(10) . . . . ?
C53 C54 C541 C546 54.7(10) . . . . ?
C55 C54 C541 C544 22.1(13) . . . . ?
C53 C54 C541 C544 -159.3(11) . . . . ?
C547 C541 C542 C545 38(5) . . . . ?
C54 C541 C542 C545 -103(4) . . . . ?
C543 C541 C542 C545 140(3) . . . . ?
C546 C541 C542 C545 148(4) . . . . ?
C544 C541 C542 C545 10(4) . . . . ?
C547 C541 C545 C542 -149(4) . . . . ?
C54 C541 C545 C542 86(4) . . . . ?
C543 C541 C545 C542 -56(4) . . . . ?
C546 C541 C545 C542 -34(4) . . . . ?
C544 C541 C545 C542 -171(4) . . . . ?
C547 C541 C543 C546 141(2) . . . . ?
C542 C541 C543 C546 15(3) . . . . ?
C54 C541 C543 C546 -104.8(18) . . . . ?
C545 C541 C543 C546 38(3) . . . . ?
C544 C541 C543 C546 147.6(19) . . . . ?
C542 C541 C543 C547 -126.0(16) . . . . ?
C54 C541 C543 C547 114.7(10) . . . . ?
C545 C541 C543 C547 -102.1(17) . . . . ?
C546 C541 C543 C547 -141(2) . . . . ?
C544 C541 C543 C547 7.1(15) . . . . ?
C547 C543 C546 C541 31.7(14) . . . . ?
C547 C541 C546 C543 -41(2) . . . . ?
C542 C541 C546 C543 -167(2) . . . . ?
C54 C541 C546 C543 86(2) . . . . ?
C545 C541 C546 C543 -154(2) . . . . ?
C544 C541 C546 C543 -45(3) . . . . ?
C542 C541 C544 C547 119(3) . . . . ?
C54 C541 C544 C547 -125(3) . . . . ?
C543 C541 C544 C547 -16(3) . . . . ?
C545 C541 C544 C547 124(3) . . . . ?
C546 C541 C544 C547 8(4) . . . . ?
C541 C544 C547 C543 20(4) . . . . ?
C542 C541 C547 C544 -75(4) . . . . ?
C54 C541 C547 C544 63(3) . . . . ?
C543 C541 C547 C544 164(3) . . . . ?
C545 C541 C547 C544 -59(3) . . . . ?
C546 C541 C547 C544 -174(3) . . . . ?
C542 C541 C547 C543 121(2) . . . . ?
C54 C541 C547 C543 -101.2(12) . . . . ?
C545 C541 C547 C543 136.9(13) . . . . ?
C546 C541 C547 C543 22.3(12) . . . . ?
C544 C541 C547 C543 -164(3) . . . . ?
C546 C543 C547 C544 -70(7) . . . . ?
C541 C543 C547 C544 -27(6) . . . . ?
C546 C543 C547 C541 -43(2) . . . . ?
C53 C54 C55 C56 -0.2(10) . . . . ?
C541 C54 C55 C56 178.5(7) . . . . ?
C54 C55 C56 C51 -1.1(10) . . . . ?
C52 C51 C56 C55 2.9(10) . . . . ?
O5 C51 C56 C55 179.7(6) . . . . ?
P2 O6 C61 C66 31.4(7) . . . . ?
P2 O6 C61 C62 -150.1(5) . . . . ?
C66 C61 C62 C63 -4.4(9) . . . . ?
O6 C61 C62 C63 177.2(5) . . . . ?
C66 C61 C62 C621 173.8(6) . . . . ?
O6 C61 C62 C621 -4.7(9) . . . . ?
C63 C62 C621 C623 -119.0(7) . . . . ?
C61 C62 C621 C623 63.0(8) . . . . ?
C63 C62 C621 C624 2.3(9) . . . . ?
C61 C62 C621 C624 -175.7(6) . . . . ?
C63 C62 C621 C622 119.8(7) . . . . ?
C61 C62 C621 C622 -58.2(8) . . . . ?
C61 C62 C63 C64 0.4(9) . . . . ?
C621 C62 C63 C64 -177.8(6) . . . . ?
C62 C63 C64 C65 3.5(9) . . . . ?
C62 C63 C64 C641 -176.1(6) . . . . ?
C65 C64 C641 C645 122.6(15) . . . . ?
C63 C64 C641 C645 -57.8(16) . . . . ?
C65 C64 C641 C643 -74.9(10) . . . . ?
C63 C64 C641 C643 104.7(10) . . . . ?
C65 C64 C641 C644 158.1(9) . . . . ?
C63 C64 C641 C644 -22.2(11) . . . . ?
C65 C64 C641 C642 39.3(10) . . . . ?
C63 C64 C641 C642 -141.0(8) . . . . ?
C65 C64 C641 C646 -1.7(16) . . . . ?
C63 C64 C641 C646 177.9(15) . . . . ?
C65 C64 C641 C647 -110.5(12) . . . . ?
C63 C64 C641 C647 69.1(13) . . . . ?
C645 C641 C642 C646 153(2) . . . . ?
C643 C641 C642 C646 19(2) . . . . ?
C64 C641 C642 C646 -97(2) . . . . ?
C644 C641 C642 C646 141(2) . . . . ?
C647 C641 C642 C646 37(3) . . . . ?
C643 C641 C642 C645 -134.1(14) . . . . ?
C64 C641 C642 C645 109.6(13) . . . . ?
C644 C641 C642 C645 -12.0(14) . . . . ?
C646 C641 C642 C645 -153(2) . . . . ?
C647 C641 C642 C645 -116(2) . . . . ?
C643 C641 C645 C644 -60(3) . . . . ?
C64 C641 C645 C644 96(2) . . . . ?
C642 C641 C645 C644 -158(3) . . . . ?
C646 C641 C645 C644 -141(2) . . . . ?
C647 C641 C645 C644 -23(3) . . . . ?
C643 C641 C645 C642 98.2(17) . . . . ?
C64 C641 C645 C642 -105.8(9) . . . . ?
C644 C641 C645 C642 158(3) . . . . ?
C646 C641 C645 C642 17.6(15) . . . . ?
C647 C641 C645 C642 135.7(14) . . . . ?
C646 C642 C645 C644 2(5) . . . . ?
C641 C642 C645 C644 30(3) . . . . ?
C646 C642 C645 C641 -28(2) . . . . ?
C645 C641 C643 C647 71(3) . . . . ?
C64 C641 C643 C647 -85(2) . . . . ?
C644 C641 C643 C647 40(2) . . . . ?
C642 C641 C643 C647 158(2) . . . . ?
C646 C641 C643 C647 170(2) . . . . ?
C645 C641 C643 C646 -99(2) . . . . ?
C64 C641 C643 C646 104.3(13) . . . . ?
C644 C641 C643 C646 -130.1(15) . . . . ?
C642 C641 C643 C646 -12.7(14) . . . . ?
C647 C641 C643 C646 -170(2) . . . . ?
C642 C645 C644 C641 -24(3) . . . . ?
C643 C641 C644 C645 138(2) . . . . ?
C64 C641 C644 C645 -98(2) . . . . ?
C642 C641 C644 C645 22(3) . . . . ?
C646 C641 C644 C645 55(3) . . . . ?
C647 C641 C644 C645 160(3) . . . . ?
C645 C642 C646 C641 21.6(18) . . . . ?
C641 C642 C646 C643 -18.1(19) . . . . ?
C645 C642 C646 C643 4(3) . . . . ?
C645 C641 C646 C642 -28(2) . . . . ?
C643 C641 C646 C642 -160(2) . . . . ?
C64 C641 C646 C642 97.1(18) . . . . ?
C644 C641 C646 C642 -57(3) . . . . ?
C647 C641 C646 C642 -154.5(19) . . . . ?
C645 C641 C646 C643 132.1(15) . . . . ?
C64 C641 C646 C643 -102.8(9) . . . . ?
C644 C641 C646 C643 103.6(17) . . . . ?
C642 C641 C646 C643 160(2) . . . . ?
C647 C641 C646 C643 5.6(14) . . . . ?
C647 C643 C646 C642 7(5) . . . . ?
C641 C643 C646 C642 22(2) . . . . ?
C647 C643 C646 C641 -15(4) . . . . ?
C646 C643 C647 C641 13(3) . . . . ?
C645 C641 C647 C643 -132(2) . . . . ?
C64 C641 C647 C643 104.5(18) . . . . ?
C644 C641 C647 C643 -144(2) . . . . ?
C642 C641 C647 C643 -32(3) . . . . ?
C646 C641 C647 C643 -9(2) . . . . ?
C63 C64 C65 C66 -3.8(10) . . . . ?
C641 C64 C65 C66 175.9(6) . . . . ?
C64 C65 C66 C61 0.2(10) . . . . ?
C62 C61 C66 C65 4.2(10) . . . . ?
O6 C61 C66 C65 -177.4(6) . . . . ?
